data_7134377
loop_
_publ_author_name
'Nong, Yan'
'Dai, Juefei'
'Yang, Chao'
'Su, Haifeng'
'Feng, Chengcheng'
'Shi, Chuanhua'
'Zhang, Zhixun'
'Yu, Xianyong'
'Zhang, Xueji'
'Yang, Huayan'

_publ_section_title
;
 Highly stable bidentate thiol-protected Ag5Cu4 nanoclusters: a stable
 catalyst for enhanced Knoevenagel condensation
;
_journal_issue 38
_journal_name_full 'Chemical Communications'
_journal_page_first 6933
_journal_page_last 6936
_journal_paper_doi 10.1039/D5CC00825E
_journal_volume 61
_journal_year 2025
_chemical_absolute_configuration ad
_chemical_formula_moiety {[Ag5Cu4(SSC6F4)6][2(P(C6H5)4)Cu(C28H28P2)2](C6H14)6}
_chemical_formula_sum 'C176 H180 Ag5 Cu5 F24 P6 S12'
_chemical_formula_weight 4178.78
_space_group_crystal_system triclinic
_space_group_IT_number 1
_space_group_name_Hall 'P 1'
_space_group_name_H-M_alt 'P 1'
_atom_sites_solution_hydrogens geom
_atom_sites_solution_primary direct
_audit_creation_method
;FinalCif V118 by Daniel Kratzert, Freiburg 2025,
https://dkratzert.de/finalcif.html
;
_audit_update_record
;
2025-04-01 deposited with the CCDC.	2025-04-03 downloaded from the CCDC.
;
_cell_angle_alpha 96.620(3)
_cell_angle_beta 104.668(4)
_cell_angle_gamma 111.928(3)
_cell_formula_units_Z 1
_cell_length_a 14.1112(19)
_cell_length_b 15.576(2)
_cell_length_c 21.554(3)
_cell_measurement_reflns_used 9922
_cell_measurement_temperature 100(2)
_cell_measurement_theta_max 23.685
_cell_measurement_theta_min 2.4625
_cell_volume 4133.7(10)
_computing_cell_refinement 'SAINT V8.40B'
_computing_data_collection 'Bruker BIS V6.2.16/2021-10-23 && APEX5 2023.9-2'
_computing_data_reduction 'SAINT V8.40B'
_computing_molecular_graphics Diamond
_computing_publication_material 'Chemical communications'
_computing_structure_refinement 'SHELXL-2019/2 (Sheldrick, 2019)'
_computing_structure_solution 'SHELXT (G. Sheldrick)'
_diffrn_ambient_environment N~2~
_diffrn_ambient_temperature 100(2)
_diffrn_detector CPAD
_diffrn_detector_area_resol_mean 7.41
_diffrn_detector_type 'Bruker PHOTON III'
_diffrn_measured_fraction_theta_full 0.996
_diffrn_measured_fraction_theta_max 0.996
_diffrn_measurement_device 'three-circle diffractometer'
_diffrn_measurement_device_type 'Bruker D8 VENTURE dual wavelength Mo/Cu'
_diffrn_measurement_method '\w and \f scans'
_diffrn_measurement_specimen_support 'MiTeGen micromount'
_diffrn_radiation_monochromator 'mirror optics'
_diffrn_radiation_probe x-ray
_diffrn_radiation_type MoK\a
_diffrn_radiation_wavelength 0.71073
_diffrn_reflns_av_R_equivalents 0.0784
_diffrn_reflns_av_unetI/netI 0.0811
_diffrn_reflns_Laue_measured_fraction_full 0.996
_diffrn_reflns_Laue_measured_fraction_max 0.996
_diffrn_reflns_limit_h_max 15
_diffrn_reflns_limit_h_min -16
_diffrn_reflns_limit_k_max 17
_diffrn_reflns_limit_k_min -17
_diffrn_reflns_limit_l_max 24
_diffrn_reflns_limit_l_min -24
_diffrn_reflns_number 63227
_diffrn_reflns_point_group_measured_fraction_full 0.930
_diffrn_reflns_point_group_measured_fraction_max 0.930
_diffrn_reflns_theta_full 23.787
_diffrn_reflns_theta_max 23.787
_diffrn_reflns_theta_min 1.947
_diffrn_source 'microfocus sealed X-ray tube'
_diffrn_source_type 'Incoatec I\ms'
_exptl_absorpt_coefficient_mu 1.498
_exptl_absorpt_correction_T_max 0.2571
_exptl_absorpt_correction_T_min 0.2167
_exptl_absorpt_correction_type multi-scan
_exptl_absorpt_process_details
;SADABS 2016/2: Krause, L., Herbst-Irmer, R., Sheldrick G.M. & Stalke D.,
 J. Appl. Cryst. 48 (2015) 3-10
;
_exptl_crystal_colour yellow
_exptl_crystal_density_diffrn 1.679
_exptl_crystal_description Rod-like
_exptl_crystal_F_000 2114
_exptl_crystal_size_max 0.30
_exptl_crystal_size_mid 0.15
_exptl_crystal_size_min 0.1
_refine_diff_density_max 3.490
_refine_diff_density_min -1.227
_refine_diff_density_rms 0.194
_refine_ls_abs_structure_details
;
 Refined as an inversion twin.
;
_refine_ls_abs_structure_Flack 0.20(6)
_refine_ls_extinction_method none
_refine_ls_goodness_of_fit_ref 1.038
_refine_ls_hydrogen_treatment constr
_refine_ls_matrix_type full
_refine_ls_number_parameters 1527
_refine_ls_number_reflns 23526
_refine_ls_number_restraints 5349
_refine_ls_restrained_S_all 0.965
_refine_ls_R_factor_all 0.1215
_refine_ls_R_factor_gt 0.0884
_refine_ls_shift/su_max 0.018
_refine_ls_shift/su_mean 0.001
_refine_ls_structure_factor_coef Fsqd
_refine_ls_weighting_details 'w=1/[\s^2^(Fo^2^)+(0.0678P)^2^+89.9883P] where P=(Fo^2^+2Fc^2^)/3'
_refine_ls_weighting_scheme calc
_refine_ls_wR_factor_gt 0.2083
_refine_ls_wR_factor_ref 0.2308
_reflns_Friedel_coverage 0.866
_reflns_Friedel_fraction_full 0.863
_reflns_Friedel_fraction_max 0.863
_reflns_number_gt 16428
_reflns_number_total 23526
_reflns_threshold_expression 'I > 2\s(I)'
_cod_data_source_file d5cc00825e3.cif
_cod_data_source_block mo_Ag5Cu4_R_0m_sq
_cod_depositor_comments 'Adding full bibliography for 7134376--7134377.cif.'
_cod_database_code 7134377
_shelx_shelxl_version_number 2019/2
_shelx_space_group_comment
;
The symmetry employed for this shelxl refinement is uniquely defined
by the following loop, which should always be used as a source of
symmetry information in preference to the above space-group names.
They are only intended as comments.
;
_diffrn_measurement_ambient_temperature_device_make 'Oxford Cryostream 800'

loop_
_space_group_symop_operation_xyz
'x, y, z'

loop_
_atom_site_label
_atom_site_type_symbol
_atom_site_fract_x
_atom_site_fract_y
_atom_site_fract_z
_atom_site_U_iso_or_equiv
_atom_site_adp_type
_atom_site_occupancy
_atom_site_site_symmetry_order
_atom_site_calc_flag
_atom_site_refinement_flags_posn
_atom_site_refinement_flags_adp
_atom_site_refinement_flags_occupancy
_atom_site_disorder_assembly
_atom_site_disorder_group
Ag2 Ag 0.5971(2) 0.85462(19) 0.19408(14) 0.0387(7) Uani 1 1 d . U . . .
Ag3 Ag 0.4989(4) 0.8105(3) 0.2973(2) 0.0521(5) Uani 1 1 d . U . . .
Ag4 Ag 0.4079(2) 0.77319(19) 0.40385(14) 0.0401(7) Uani 1 1 d . U . . .
Ag5 Ag 0.4931(2) 0.63571(18) 0.33332(13) 0.0345(7) Uani 1 1 d . U . . .
Ag1 Ag 0.5158(2) 0.99218(18) 0.26532(13) 0.0354(7) Uani 1 1 d . U . . .
Cu1 Cu 0.3704(4) 0.8249(3) 0.1612(2) 0.0369(10) Uani 1 1 d . U . . .
Cu2 Cu 0.2807(3) 0.6440(3) 0.2784(2) 0.0328(10) Uani 1 1 d . U . . .
Cu3 Cu 0.6360(4) 0.8054(3) 0.4374(2) 0.0373(10) Uani 1 1 d . U . . .
Cu4 Cu 0.7266(4) 0.9844(3) 0.3199(2) 0.0323(10) Uani 1 1 d . U . . .
C1_1 C 0.4861(17) 0.9555(10) 0.0853(10) 0.041(3) Uani 1 1 d DG U . . .
C2_1 C 0.4440(17) 1.0096(11) 0.1155(10) 0.041(3) Uani 1 1 d DG U . . .
C3_1 C 0.4584(18) 1.0986(11) 0.1033(10) 0.043(3) Uani 1 1 d DG U . . .
C4_1 C 0.5151(17) 1.1335(10) 0.0608(10) 0.047(4) Uani 1 1 d DG U . . .
C5_1 C 0.5572(16) 1.0794(11) 0.0306(9) 0.048(4) Uani 1 1 d DG U . . .
C6_1 C 0.5428(16) 0.9904(11) 0.0428(10) 0.046(3) Uani 1 1 d DG U . . .
F1_1 F 0.4233(15) 1.1527(12) 0.1338(9) 0.046(4) Uani 1 1 d D U . . .
F2_1 F 0.5257(19) 1.2183(12) 0.0469(11) 0.061(5) Uani 1 1 d D U . . .
F3_1 F 0.6148(18) 1.1111(15) -0.0096(10) 0.064(5) Uani 1 1 d D U . . .
F4_1 F 0.5845(17) 0.9411(14) 0.0124(10) 0.056(4) Uani 1 1 d D U . . .
S1_1 S 0.4613(9) 0.8365(7) 0.0896(5) 0.0432(19) Uani 1 1 d D U . . .
S2_1 S 0.3648(8) 0.9674(7) 0.1673(5) 0.0370(18) Uani 1 1 d D U . . .
C1_2 C 0.3318(16) 0.612(2) 0.1505(14) 0.041(3) Uani 1 1 d D U . . .
C2_2 C 0.4366(16) 0.617(2) 0.1678(14) 0.043(3) Uani 1 1 d D U . . .
C3_2 C 0.4642(16) 0.5585(17) 0.1300(12) 0.045(4) Uani 1 1 d D U . . .
C4_2 C 0.3857(16) 0.4905(16) 0.0762(12) 0.048(4) Uani 1 1 d D U . . .
C5_2 C 0.2792(17) 0.4700(19) 0.0665(14) 0.052(4) Uani 1 1 d D U . . .
C6_2 C 0.2554(18) 0.539(2) 0.0974(15) 0.047(4) Uani 1 1 d D U . . .
F1_2 F 0.5651(15) 0.5655(15) 0.1426(11) 0.057(5) Uani 1 1 d D U . . .
F2_2 F 0.4141(18) 0.4300(14) 0.0418(11) 0.071(5) Uani 1 1 d D U . . .
F3_2 F 0.2040(19) 0.4098(15) 0.0085(10) 0.081(6) Uani 1 1 d D U . . .
F4_2 F 0.1526(14) 0.5327(14) 0.0744(10) 0.054(5) Uani 1 1 d D U . . .
S1_2 S 0.2882(8) 0.6910(7) 0.1880(5) 0.0363(17) Uani 1 1 d D U . . .
S2_2 S 0.5459(8) 0.7020(7) 0.2351(5) 0.0403(16) Uani 1 1 d D U . . .
C1_3 C 0.6748(16) 1.015(2) 0.4479(15) 0.044(3) Uani 1 1 d D U . . .
C2_3 C 0.5697(16) 1.008(2) 0.4294(15) 0.046(3) Uani 1 1 d D U . . .
C3_3 C 0.5488(17) 1.0789(16) 0.4597(13) 0.050(4) Uani 1 1 d D U . . .
C4_3 C 0.6266(17) 1.1536(17) 0.5092(13) 0.055(4) Uani 1 1 d D U . . .
C5_3 C 0.7249(18) 1.1518(19) 0.5352(15) 0.058(4) Uani 1 1 d D U . . .
C6_3 C 0.7522(18) 1.091(2) 0.4991(16) 0.053(4) Uani 1 1 d D U . . .
F1_3 F 0.4481(15) 1.0715(16) 0.4477(11) 0.060(5) Uani 1 1 d D U . . .
F2_3 F 0.6027(19) 1.2167(14) 0.5448(11) 0.076(5) Uani 1 1 d D U . . .
F3_3 F 0.8041(18) 1.2349(13) 0.5771(10) 0.071(5) Uani 1 1 d D U . . .
F4_3 F 0.8588(15) 1.1093(15) 0.5154(10) 0.060(5) Uani 1 1 d D U . . .
S1_3 S 0.7204(8) 0.9378(6) 0.4112(5) 0.0371(18) Uani 1 1 d D U . . .
S2_3 S 0.4591(8) 0.9266(7) 0.3604(5) 0.0423(17) Uani 1 1 d D U . . .
C1_4 C 0.523(2) 0.6751(14) 0.5170(14) 0.043(3) Uani 1 1 d D U . . .
C2_4 C 0.567(2) 0.6238(14) 0.4863(13) 0.041(3) Uani 1 1 d D U . . .
C3_4 C 0.553(2) 0.5347(15) 0.4978(14) 0.045(3) Uani 1 1 d D U . . .
C4_4 C 0.491(2) 0.4940(16) 0.5347(14) 0.049(4) Uani 1 1 d D U . . .
C5_4 C 0.451(2) 0.5445(14) 0.5676(12) 0.050(4) Uani 1 1 d D U . . .
C6_4 C 0.459(2) 0.6307(15) 0.5537(14) 0.047(3) Uani 1 1 d D U . . .
F1_4 F 0.5982(16) 0.4845(12) 0.4706(10) 0.047(4) Uani 1 1 d D U . . .
F2_4 F 0.475(2) 0.4064(13) 0.5436(11) 0.064(5) Uani 1 1 d D U . . .
F3_4 F 0.3883(18) 0.5028(15) 0.6033(10) 0.063(5) Uani 1 1 d D U . . .
F4_4 F 0.4077(17) 0.6725(15) 0.5821(11) 0.061(5) Uani 1 1 d D U . . .
S1_4 S 0.5387(9) 0.7910(7) 0.5084(5) 0.0434(19) Uani 1 1 d D U . . .
S2_4 S 0.6414(8) 0.6653(6) 0.4328(5) 0.0353(18) Uani 1 1 d D U . . .
C1_5 C 0.224(3) 0.5644(18) 0.3933(13) 0.037(3) Uani 1 1 d D U . . .
C2_5 C 0.261(3) 0.5025(18) 0.3671(13) 0.034(3) Uani 1 1 d D U . . .
C3_5 C 0.261(3) 0.4278(18) 0.3950(13) 0.037(3) Uani 1 1 d D U . . .
C4_5 C 0.225(2) 0.4115(15) 0.4472(10) 0.041(3) Uani 1 1 d D U . . .
C5_5 C 0.186(3) 0.4694(18) 0.4735(13) 0.042(3) Uani 1 1 d D U . . .
C6_5 C 0.181(3) 0.5430(17) 0.4438(12) 0.042(3) Uani 1 1 d D U . . .
F1_5 F 0.3021(17) 0.3691(13) 0.3733(10) 0.043(4) Uani 1 1 d D U . . .
F2_5 F 0.2347(18) 0.3417(13) 0.4773(10) 0.052(5) Uani 1 1 d D U . . .
F3_5 F 0.1679(18) 0.4630(14) 0.5322(9) 0.059(4) Uani 1 1 d D U . . .
F4_5 F 0.1540(17) 0.6070(14) 0.4742(10) 0.048(4) Uani 1 1 d D U . . .
S1_5 S 0.2172(8) 0.6616(6) 0.3608(5) 0.0359(17) Uani 1 1 d D U . . .
S2_5 S 0.3046(8) 0.5114(6) 0.2968(5) 0.0317(17) Uani 1 1 d D U . . .
C1_6 C 0.784(3) 1.0605(18) 0.2060(13) 0.035(3) Uani 1 1 d D U . . .
C2_6 C 0.743(3) 1.1212(17) 0.2298(12) 0.034(3) Uani 1 1 d D U . . .
C3_6 C 0.742(3) 1.1956(18) 0.2004(13) 0.037(3) Uani 1 1 d D U . . .
C4_6 C 0.7848(18) 1.2110(14) 0.1500(10) 0.039(3) Uani 1 1 d D U . . .
C5_6 C 0.819(3) 1.1488(18) 0.1236(14) 0.040(3) Uani 1 1 d D U . . .
C6_6 C 0.817(3) 1.0721(17) 0.1510(12) 0.040(3) Uani 1 1 d D U . . .
F1_6 F 0.7048(16) 1.2558(13) 0.2216(10) 0.043(4) Uani 1 1 d D U . . .
F2_6 F 0.7819(17) 1.2846(13) 0.1226(10) 0.049(4) Uani 1 1 d D U . . .
F3_6 F 0.8629(14) 1.1667(15) 0.0753(8) 0.049(4) Uani 1 1 d D U . . .
F4_6 F 0.8643(17) 1.0193(15) 0.1290(10) 0.051(4) Uani 1 1 d D U . . .
S1_6 S 0.7903(8) 0.9627(6) 0.2386(5) 0.0353(17) Uani 1 1 d D U . . .
S2_6 S 0.7016(8) 1.1136(7) 0.3015(5) 0.0328(17) Uani 1 1 d D U . . .
C1_7 C 0.6886(10) 0.4615(14) 0.2750(10) 0.035(3) Uani 1 1 d DG U . . .
C2_7 C 0.6506(12) 0.4152(13) 0.2087(10) 0.040(4) Uani 1 1 d DG U . . .
H2_7 H 0.700051 0.416055 0.185713 0.047 Uiso 1 1 calc R U . . .
C3_7 C 0.5402(14) 0.3676(13) 0.1761(8) 0.046(4) Uani 1 1 d DG U . . .
H3_7 H 0.514245 0.335958 0.130873 0.055 Uiso 1 1 calc R U . . .
C4_7 C 0.4679(9) 0.3664(15) 0.2098(11) 0.046(4) Uani 1 1 d DG U . . .
H4_7 H 0.392470 0.333840 0.187537 0.055 Uiso 1 1 calc R U . . .
C5_7 C 0.5059(14) 0.4127(16) 0.2760(11) 0.045(4) Uani 1 1 d DG U . . .
H5_7 H 0.456500 0.411817 0.299043 0.054 Uiso 1 1 calc R U . . .
C6_7 C 0.6163(15) 0.4603(13) 0.3086(8) 0.039(4) Uani 1 1 d DG U . . .
H6_7 H 0.642305 0.491914 0.353885 0.047 Uiso 1 1 calc R U . . .
C7_7 C 0.8595(16) 0.4758(13) 0.3925(8) 0.034(3) Uani 1 1 d DG U . . .
C8_7 C 0.8211(15) 0.3778(12) 0.3852(7) 0.038(4) Uani 1 1 d DG U . . .
H8_7 H 0.783995 0.336560 0.342467 0.045 Uiso 1 1 calc R U . . .
C9_7 C 0.8369(18) 0.3401(11) 0.4403(10) 0.043(5) Uani 1 1 d DG U . . .
H9_7 H 0.810580 0.273159 0.435342 0.052 Uiso 1 1 calc R U . . .
C10_7 C 0.891(2) 0.4005(14) 0.5028(8) 0.048(5) Uani 1 1 d DG U . . .
H10_7 H 0.901923 0.374748 0.540536 0.058 Uiso 1 1 calc R U . . .
C11_7 C 0.9296(18) 0.4985(14) 0.5101(7) 0.049(5) Uani 1 1 d DG U . . .
H11_7 H 0.966681 0.539739 0.552855 0.059 Uiso 1 1 calc R U . . .
C12_7 C 0.9138(17) 0.5362(10) 0.4550(9) 0.044(4) Uani 1 1 d DG U . . .
H12_7 H 0.940098 0.603142 0.459980 0.052 Uiso 1 1 calc R U . . .
C13_7 C 0.8691(14) 0.6466(9) 0.3365(11) 0.035(3) Uani 1 1 d DG U . . .
C14_7 C 0.7916(12) 0.6818(12) 0.3179(11) 0.036(4) Uani 1 1 d DG U . . .
H14_7 H 0.718594 0.639248 0.294901 0.043 Uiso 1 1 calc R U . . .
C15_7 C 0.8210(15) 0.7793(13) 0.3330(11) 0.037(4) Uani 1 1 d DG U . . .
H15_7 H 0.768070 0.803410 0.320329 0.044 Uiso 1 1 calc R U . . .
C16_7 C 0.9278(17) 0.8417(9) 0.3667(11) 0.038(4) Uani 1 1 d DG U . . .
H16_7 H 0.947934 0.908298 0.376983 0.046 Uiso 1 1 calc R U . . .
C17_7 C 1.0053(13) 0.8064(11) 0.3852(10) 0.039(4) Uani 1 1 d DG U . . .
H17_7 H 1.078323 0.849025 0.408211 0.046 Uiso 1 1 calc R U . . .
C18_7 C 0.9759(13) 0.7089(12) 0.3701(10) 0.037(4) Uani 1 1 d DG U . . .
H18_7 H 1.028848 0.684864 0.382784 0.044 Uiso 1 1 calc R U . . .
C19_7 C 0.9027(14) 0.4968(13) 0.2685(9) 0.032(3) Uani 1 1 d DG U . . .
C20_7 C 0.9011(12) 0.5330(12) 0.2125(10) 0.035(4) Uani 1 1 d DG U . . .
H20_7 H 0.861837 0.570247 0.201953 0.042 Uiso 1 1 calc R U . . .
C21_7 C 0.9569(15) 0.5146(14) 0.1718(8) 0.036(4) Uani 1 1 d DG U . . .
H21_7 H 0.955782 0.539335 0.133423 0.043 Uiso 1 1 calc R U . . .
C22_7 C 1.0143(16) 0.4600(14) 0.1871(9) 0.036(4) Uani 1 1 d DG U . . .
H22_7 H 1.052474 0.447492 0.159298 0.043 Uiso 1 1 calc R U . . .
C23_7 C 1.0160(15) 0.4238(13) 0.2432(10) 0.035(4) Uani 1 1 d DG U . . .
H23_7 H 1.055222 0.386560 0.253702 0.042 Uiso 1 1 calc R U . . .
C24_7 C 0.9602(16) 0.4422(13) 0.2839(9) 0.032(3) Uani 1 1 d DG U . . .
H24_7 H 0.961277 0.417471 0.322234 0.038 Uiso 1 1 calc R U . . .
P1_7 P 0.8303(7) 0.5213(6) 0.3186(5) 0.0313(18) Uani 1 1 d D U . . .
C1_8 C 0.1426(15) -0.0133(8) 0.2651(11) 0.036(3) Uani 1 1 d DG U . . .
C2_8 C 0.2202(12) -0.0493(11) 0.2780(11) 0.037(4) Uani 1 1 d DG U . . .
H2_8 H 0.294608 -0.007045 0.295072 0.044 Uiso 1 1 calc R U . . .
C3_8 C 0.1891(15) -0.1471(12) 0.2658(12) 0.038(4) Uani 1 1 d DG U . . .
H3_8 H 0.242130 -0.171700 0.274588 0.046 Uiso 1 1 calc R U . . .
C4_8 C 0.0803(17) -0.2089(9) 0.2408(12) 0.039(4) Uani 1 1 d DG U . . .
H4_8 H 0.058961 -0.275760 0.232434 0.047 Uiso 1 1 calc R U . . .
C5_8 C 0.0026(13) -0.1729(11) 0.2279(11) 0.039(4) Uani 1 1 d DG U . . .
H5_8 H -0.071731 -0.215165 0.210764 0.047 Uiso 1 1 calc R U . . .
C6_8 C 0.0338(13) -0.0751(12) 0.2400(11) 0.039(4) Uani 1 1 d DG U . . .
H6_8 H -0.019255 -0.050509 0.231247 0.046 Uiso 1 1 calc R U . . .
C7_8 C 0.0994(15) 0.1351(13) 0.3274(10) 0.033(3) Uani 1 1 d DG U . . .
C8_8 C 0.0476(16) 0.1945(13) 0.3140(9) 0.035(4) Uani 1 1 d DG U . . .
H8A_8 H 0.050407 0.222230 0.277101 0.042 Uiso 1 1 calc R U . . .
C9_8 C -0.0083(17) 0.2132(14) 0.3545(11) 0.038(4) Uani 1 1 d DG U . . .
H9_8 H -0.043640 0.253810 0.345336 0.046 Uiso 1 1 calc R U . . .
C10_8 C -0.0123(17) 0.1726(15) 0.4085(10) 0.040(4) Uani 1 1 d DG U . . .
H10_8 H -0.050524 0.185434 0.436157 0.048 Uiso 1 1 calc R U . . .
C11_8 C 0.0394(17) 0.1132(15) 0.4219(9) 0.040(4) Uani 1 1 d DG U . . .
H11_8 H 0.036639 0.085477 0.458744 0.049 Uiso 1 1 calc R U . . .
C12_8 C 0.0953(16) 0.0945(13) 0.3813(10) 0.038(4) Uani 1 1 d DG U . . .
H12_8 H 0.130687 0.053896 0.390510 0.046 Uiso 1 1 calc R U . . .
C13_8 C 0.3213(10) 0.1721(13) 0.3219(10) 0.035(3) Uani 1 1 d DG U . . .
C14_8 C 0.3902(15) 0.1706(11) 0.2861(8) 0.037(4) Uani 1 1 d DG U . . .
H14_8 H 0.361479 0.142608 0.240068 0.044 Uiso 1 1 calc R U . . .
C15_8 C 0.5010(14) 0.2100(14) 0.3176(11) 0.041(4) Uani 1 1 d DG U . . .
H15_8 H 0.548017 0.208995 0.293107 0.049 Uiso 1 1 calc R U . . .
C16_8 C 0.5430(10) 0.2510(14) 0.3849(11) 0.044(4) Uani 1 1 d DG U . . .
H16_8 H 0.618694 0.277966 0.406425 0.053 Uiso 1 1 calc R U . . .
C17_8 C 0.4741(15) 0.2526(9) 0.4207(8) 0.045(4) Uani 1 1 d DG U . . .
H17_8 H 0.502835 0.280553 0.466703 0.054 Uiso 1 1 calc R U . . .
C18_8 C 0.3633(14) 0.2131(12) 0.3892(9) 0.038(4) Uani 1 1 d DG U . . .
H18_8 H 0.316297 0.214167 0.413665 0.045 Uiso 1 1 calc R U . . .
C19_8 C 0.1594(16) 0.1489(12) 0.2067(8) 0.035(3) Uani 1 1 d DG U . . .
C20_8 C 0.1864(14) 0.2453(11) 0.2109(7) 0.036(4) Uani 1 1 d DG U . . .
H20_8 H 0.223181 0.289392 0.252597 0.043 Uiso 1 1 calc R U . . .
C21_8 C 0.1598(18) 0.2773(10) 0.1542(9) 0.038(4) Uani 1 1 d DG U . . .
H21_8 H 0.178310 0.343228 0.157098 0.046 Uiso 1 1 calc R U . . .
C22_8 C 0.1061(19) 0.2129(13) 0.0932(8) 0.044(4) Uani 1 1 d DG U . . .
H22_8 H 0.087833 0.234737 0.054467 0.053 Uiso 1 1 calc R U . . .
C23_8 C 0.0790(18) 0.1165(12) 0.0890(7) 0.047(4) Uani 1 1 d DG U . . .
H23_8 H 0.042227 0.072408 0.047334 0.057 Uiso 1 1 calc R U . . .
C24_8 C 0.1056(18) 0.0845(10) 0.1457(9) 0.042(4) Uani 1 1 d DG U . . .
H24_8 H 0.087097 0.018570 0.142832 0.050 Uiso 1 1 calc R U . . .
P1_8 P 0.1808(7) 0.1120(6) 0.2804(5) 0.0318(18) Uani 1 1 d D U . . .
Cu10 Cu 0.9636(4) 0.8027(4) 0.7982(2) 0.0841(14) Uani 1 1 d . U . . .
P1_9 P 0.8320(12) 0.6525(10) 0.7946(6) 0.116(3) Uani 1 1 d D U . . .
C1_9 C 0.784(3) 0.5648(19) 0.7181(10) 0.120(5) Uani 1 1 d DG U . . .
C2_9 C 0.748(2) 0.468(2) 0.7168(11) 0.121(5) Uani 1 1 d DG U . . .
H2_9 H 0.738460 0.446624 0.755262 0.145 Uiso 1 1 calc R U . . .
C3_9 C 0.725(3) 0.4033(16) 0.6593(15) 0.122(6) Uani 1 1 d DG U . . .
H3_9 H 0.700201 0.337267 0.658380 0.146 Uiso 1 1 calc R U . . .
C4_9 C 0.739(3) 0.435(2) 0.6030(12) 0.122(6) Uani 1 1 d DG U . . .
H4_9 H 0.722967 0.390439 0.563713 0.146 Uiso 1 1 calc R U . . .
C5_9 C 0.775(3) 0.531(2) 0.6044(11) 0.122(6) Uani 1 1 d DG U . . .
H5_9 H 0.783994 0.552968 0.565928 0.146 Uiso 1 1 calc R U . . .
C6_9 C 0.797(3) 0.5963(17) 0.6619(14) 0.121(5) Uani 1 1 d DG U . . .
H6_9 H 0.822254 0.662327 0.662810 0.145 Uiso 1 1 calc R U . . .
C7_9 C 0.852(3) 0.603(2) 0.8695(13) 0.133(5) Uani 1 1 d DG U . . .
C8_9 C 0.921(3) 0.559(2) 0.8693(14) 0.134(5) Uani 1 1 d DG U . . .
H8_9 H 0.955315 0.562991 0.836197 0.160 Uiso 1 1 calc R U . . .
C9_9 C 0.941(3) 0.510(2) 0.9174(17) 0.137(6) Uani 1 1 d DG U . . .
H9_9 H 0.988784 0.480501 0.917205 0.165 Uiso 1 1 calc R U . . .
C10_9 C 0.892(3) 0.505(2) 0.9657(15) 0.138(6) Uani 1 1 d DG U . . .
H10_9 H 0.905153 0.471807 0.998629 0.166 Uiso 1 1 calc R U . . .
C11_9 C 0.822(3) 0.549(3) 0.9660(13) 0.138(6) Uani 1 1 d DG U . . .
H11_9 H 0.788051 0.545602 0.999045 0.165 Uiso 1 1 calc R U . . .
C12_9 C 0.802(3) 0.598(2) 0.9179(16) 0.135(6) Uani 1 1 d DG U . . .
H12_9 H 0.754580 0.628093 0.918037 0.163 Uiso 1 1 calc R U . . .
C13_9 C 0.7100(19) 0.672(2) 0.7779(16) 0.119(4) Uani 1 1 d D U . . .
H13_9 H 0.712877 0.703449 0.821921 0.142 Uiso 1 1 calc R U . . .
C14_9 C 0.7053(19) 0.7423(15) 0.7353(15) 0.117(4) Uani 1 1 d D U . . .
H14_9 H 0.707503 0.718086 0.690920 0.140 Uiso 1 1 calc R U . . .
C15_9 C 0.606(2) 0.5798(19) 0.7556(18) 0.139(8) Uani 1 1 d D U . . .
H15A_9 H 0.612921 0.537103 0.784663 0.208 Uiso 1 1 calc R U . . .
H15B_9 H 0.545010 0.595232 0.757810 0.208 Uiso 1 1 calc R U . . .
H15C_9 H 0.592153 0.548514 0.710183 0.208 Uiso 1 1 calc R U . . .
C16_9 C 0.603(3) 0.760(3) 0.7274(19) 0.119(7) Uani 1 1 d D U . . .
H16A_9 H 0.602696 0.806029 0.699744 0.179 Uiso 1 1 calc R U . . .
H16B_9 H 0.538786 0.700349 0.706665 0.179 Uiso 1 1 calc R U . . .
H16C_9 H 0.602342 0.786261 0.770935 0.179 Uiso 1 1 calc R U . . .
P2_9 P 0.8284(10) 0.8476(10) 0.7793(5) 0.103(3) Uani 1 1 d D U . . .
C17_9 C 0.806(2) 0.899(2) 0.8511(10) 0.113(4) Uani 1 1 d DG U . . .
C18_9 C 0.847(2) 0.875(2) 0.9090(13) 0.117(5) Uani 1 1 d DG U . . .
H18_9 H 0.888779 0.838924 0.909301 0.140 Uiso 1 1 calc R U . . .
C19_9 C 0.829(3) 0.905(2) 0.9663(10) 0.120(5) Uani 1 1 d DG U . . .
H19_9 H 0.857622 0.888722 1.005894 0.144 Uiso 1 1 calc R U . . .
C20_9 C 0.769(3) 0.958(2) 0.9658(11) 0.120(5) Uani 1 1 d DG U . . .
H20_9 H 0.755926 0.977985 1.005049 0.144 Uiso 1 1 calc R U . . .
C21_9 C 0.727(3) 0.981(2) 0.9080(14) 0.118(5) Uani 1 1 d DG U . . .
H21_9 H 0.685386 1.017451 0.907610 0.141 Uiso 1 1 calc R U . . .
C22_9 C 0.745(3) 0.952(2) 0.8506(10) 0.116(5) Uani 1 1 d DG U . . .
H22_9 H 0.716542 0.967654 0.811016 0.139 Uiso 1 1 calc R U . . .
C23_9 C 0.837(2) 0.9345(19) 0.7269(12) 0.112(4) Uani 1 1 d DG U . . .
C24_9 C 0.793(2) 0.9015(16) 0.6587(13) 0.115(5) Uani 1 1 d DG U . . .
H24_9 H 0.755472 0.835037 0.639735 0.138 Uiso 1 1 calc R U . . .
C25_9 C 0.805(3) 0.966(2) 0.6184(9) 0.120(6) Uani 1 1 d DG U . . .
H25_9 H 0.774919 0.943063 0.571823 0.144 Uiso 1 1 calc R U . . .
C26_9 C 0.860(3) 1.063(2) 0.6462(13) 0.118(6) Uani 1 1 d DG U . . .
H26_9 H 0.868189 1.106706 0.618610 0.142 Uiso 1 1 calc R U . . .
C27_9 C 0.904(2) 1.0959(16) 0.7143(14) 0.119(6) Uani 1 1 d DG U . . .
H27_9 H 0.942012 1.162324 0.733309 0.143 Uiso 1 1 calc R U . . .
C28_9 C 0.893(2) 1.032(2) 0.7547(9) 0.115(5) Uani 1 1 d DG U . . .
H28_9 H 0.922566 1.054299 0.801221 0.138 Uiso 1 1 calc R U . . .
P1_11 P 1.0674(10) 0.8107(10) 0.7353(5) 0.101(3) Uani 1 1 d D U . . .
C1_11 C 1.094(2) 0.7097(17) 0.7096(13) 0.105(4) Uani 1 1 d DG U . . .
C2_11 C 1.149(2) 0.7122(16) 0.6640(12) 0.108(5) Uani 1 1 d DG U . . .
H2_11 H 1.166194 0.764147 0.643358 0.129 Uiso 1 1 calc R U . . .
C3_11 C 1.179(2) 0.639(2) 0.6487(12) 0.108(5) Uani 1 1 d DG U . . .
H3_11 H 1.215949 0.640462 0.617508 0.130 Uiso 1 1 calc R U . . .
C4_11 C 1.153(2) 0.5628(18) 0.6789(14) 0.110(5) Uani 1 1 d DG U . . .
H4_11 H 1.173684 0.512558 0.668398 0.132 Uiso 1 1 calc R U . . .
C5_11 C 1.099(2) 0.5603(17) 0.7245(13) 0.110(5) Uani 1 1 d DG U . . .
H5_11 H 1.081663 0.508337 0.745139 0.131 Uiso 1 1 calc R U . . .
C6_11 C 1.069(2) 0.634(2) 0.7398(12) 0.108(5) Uani 1 1 d DG U . . .
H6_11 H 1.031907 0.632020 0.770990 0.129 Uiso 1 1 calc R U . . .
C7_11 C 1.039(3) 0.861(2) 0.6616(10) 0.107(5) Uani 1 1 d DG U . . .
C8_11 C 0.965(2) 0.7935(17) 0.6049(14) 0.110(6) Uani 1 1 d DG U . . .
H8_11 H 0.933943 0.728327 0.606063 0.132 Uiso 1 1 calc R U . . .
C9_11 C 0.936(2) 0.821(2) 0.5465(11) 0.111(6) Uani 1 1 d DG U . . .
H9_11 H 0.885414 0.774774 0.507702 0.133 Uiso 1 1 calc R U . . .
C10_11 C 0.981(3) 0.916(2) 0.5447(10) 0.111(6) Uani 1 1 d DG U . . .
H10_11 H 0.961546 0.935331 0.504799 0.133 Uiso 1 1 calc R U . . .
C11_11 C 1.055(3) 0.9843(17) 0.6014(14) 0.113(6) Uani 1 1 d DG U . . .
H11_11 H 1.086209 1.049441 0.600257 0.135 Uiso 1 1 calc R U . . .
C12_11 C 1.084(2) 0.9567(19) 0.6599(11) 0.112(5) Uani 1 1 d DG U . . .
H12_11 H 1.134739 1.002996 0.698619 0.135 Uiso 1 1 calc R U . . .
C13_11 C 1.200(2) 0.885(3) 0.7942(12) 0.099(4) Uani 1 1 d D U . . .
H13_11 H 1.190903 0.945463 0.803077 0.119 Uiso 1 1 calc R U . . .
C14_11 C 1.213(2) 0.865(3) 0.8607(13) 0.091(4) Uani 1 1 d D U . . .
H14_11 H 1.203081 0.797576 0.856666 0.110 Uiso 1 1 calc R U . . .
C15_11 C 1.296(3) 0.921(2) 0.7681(16) 0.113(8) Uani 1 1 d D U . . .
H15A_11 H 1.271431 0.930054 0.723467 0.169 Uiso 1 1 calc R U . . .
H15B_11 H 1.350857 0.982144 0.797189 0.169 Uiso 1 1 calc R U . . .
H15C_11 H 1.327255 0.874670 0.766890 0.169 Uiso 1 1 calc R U . . .
C16_11 C 1.326(3) 0.930(3) 0.9111(17) 0.107(8) Uani 1 1 d D U . . .
H16A_11 H 1.329826 0.913586 0.954049 0.161 Uiso 1 1 calc R U . . .
H16B_11 H 1.381335 0.919676 0.895651 0.161 Uiso 1 1 calc R U . . .
H16C_11 H 1.337680 0.996536 0.915457 0.161 Uiso 1 1 calc R U . . .
P2_11 P 1.1071(9) 0.8774(7) 0.8898(5) 0.075(2) Uani 1 1 d D U . . .
C17_11 C 1.1492(18) 1.0058(10) 0.9143(11) 0.086(4) Uani 1 1 d DG U . . .
C18_11 C 1.1111(18) 1.0470(15) 0.8655(9) 0.085(5) Uani 1 1 d DG U . . .
H18_11 H 1.062205 1.008186 0.823712 0.103 Uiso 1 1 calc R U . . .
C19_11 C 1.145(2) 1.1452(16) 0.8780(11) 0.092(5) Uani 1 1 d DG U . . .
H19_11 H 1.118663 1.173345 0.844684 0.111 Uiso 1 1 calc R U . . .
C20_11 C 1.216(2) 1.2020(11) 0.9392(12) 0.092(5) Uani 1 1 d DG U . . .
H20_11 H 1.239218 1.269068 0.947685 0.110 Uiso 1 1 calc R U . . .
C21_11 C 1.254(2) 1.1608(13) 0.9879(9) 0.088(5) Uani 1 1 d DG U . . .
H21_11 H 1.303320 1.199633 1.029714 0.106 Uiso 1 1 calc R U . . .
C22_11 C 1.2208(19) 1.0627(14) 0.9754(9) 0.090(5) Uani 1 1 d DG U . . .
H22_11 H 1.246864 1.034473 1.008742 0.108 Uiso 1 1 calc R U . . .
C23_11 C 1.117(2) 0.8356(17) 0.9667(10) 0.084(4) Uani 1 1 d DG U . . .
C24_11 C 1.146(2) 0.7598(18) 0.9703(10) 0.085(4) Uani 1 1 d DG U . . .
H24_11 H 1.169690 0.737590 0.936769 0.102 Uiso 1 1 calc R U . . .
C25_11 C 1.141(2) 0.7166(16) 1.0230(12) 0.085(4) Uani 1 1 d DG U . . .
H25_11 H 1.160458 0.664739 1.025467 0.102 Uiso 1 1 calc R U . . .
C26_11 C 1.106(2) 0.7491(16) 1.0721(10) 0.083(5) Uani 1 1 d DG U . . .
H26_11 H 1.102535 0.719514 1.108094 0.100 Uiso 1 1 calc R U . . .
C27_11 C 1.077(2) 0.8249(16) 1.0685(10) 0.082(4) Uani 1 1 d DG U . . .
H27_11 H 1.053843 0.847142 1.102024 0.099 Uiso 1 1 calc R U . . .
C28_11 C 1.083(2) 0.8682(13) 1.0158(11) 0.083(4) Uani 1 1 d DG U . . .
H28_11 H 1.063075 0.919995 1.013326 0.100 Uiso 1 1 calc R U . . .

loop_
_atom_site_aniso_label
_atom_site_aniso_U_11
_atom_site_aniso_U_22
_atom_site_aniso_U_33
_atom_site_aniso_U_23
_atom_site_aniso_U_13
_atom_site_aniso_U_12
Ag2 0.0260(16) 0.0293(15) 0.0582(17) 0.0114(13) 0.0121(13) 0.0093(13)
Ag3 0.0675(14) 0.0359(9) 0.0746(12) 0.0234(9) 0.0379(10) 0.0318(9)
Ag4 0.0295(17) 0.0298(15) 0.0582(17) 0.0079(13) 0.0109(13) 0.0121(13)
Ag5 0.0259(16) 0.0289(14) 0.0477(16) 0.0126(12) 0.0082(12) 0.0117(12)
Ag1 0.0255(16) 0.0281(14) 0.0508(16) 0.0112(12) 0.0096(12) 0.0103(12)
Cu1 0.026(2) 0.026(2) 0.050(2) 0.0082(18) 0.0039(18) 0.0079(18)
Cu2 0.022(2) 0.025(2) 0.052(2) 0.0110(18) 0.0114(18) 0.0101(17)
Cu3 0.030(2) 0.023(2) 0.057(2) 0.0189(18) 0.0112(19) 0.0075(18)
Cu4 0.031(2) 0.023(2) 0.049(2) 0.0149(18) 0.0139(18) 0.0155(18)
C1_1 0.031(6) 0.036(5) 0.047(6) 0.013(5) 0.006(5) 0.007(5)
C2_1 0.032(6) 0.034(5) 0.048(6) 0.014(5) 0.008(5) 0.006(5)
C3_1 0.033(7) 0.035(6) 0.049(6) 0.015(5) 0.006(5) 0.005(5)
C4_1 0.036(7) 0.040(6) 0.050(7) 0.016(6) 0.007(5) 0.003(6)
C5_1 0.037(7) 0.043(6) 0.049(7) 0.015(6) 0.009(5) 0.002(6)
C6_1 0.035(7) 0.042(6) 0.047(6) 0.012(5) 0.006(5) 0.006(5)
F1_1 0.039(9) 0.030(8) 0.059(9) 0.016(7) 0.011(7) 0.005(6)
F2_1 0.052(10) 0.044(8) 0.070(10) 0.027(7) 0.015(8) 0.002(7)
F3_1 0.055(10) 0.056(9) 0.058(9) 0.021(7) 0.020(7) -0.005(8)
F4_1 0.050(9) 0.054(9) 0.053(9) 0.008(7) 0.019(7) 0.010(7)
S1_1 0.038(4) 0.037(4) 0.048(4) 0.008(3) 0.008(3) 0.013(3)
S2_1 0.027(4) 0.029(3) 0.054(4) 0.014(3) 0.009(3) 0.011(3)
C1_2 0.041(6) 0.031(5) 0.050(6) 0.011(5) 0.013(5) 0.016(5)
C2_2 0.042(6) 0.033(5) 0.052(5) 0.011(5) 0.016(5) 0.014(5)
C3_2 0.047(6) 0.032(6) 0.055(6) 0.009(5) 0.015(6) 0.014(5)
C4_2 0.054(6) 0.033(6) 0.054(7) 0.006(6) 0.019(6) 0.014(6)
C5_2 0.052(6) 0.037(6) 0.054(7) 0.004(6) 0.010(6) 0.011(6)
C6_2 0.045(6) 0.035(6) 0.054(6) 0.008(5) 0.013(6) 0.011(5)
F1_2 0.055(7) 0.042(8) 0.078(10) 0.007(8) 0.019(8) 0.027(7)
F2_2 0.078(10) 0.054(9) 0.073(10) -0.011(8) 0.026(8) 0.025(8)
F3_2 0.076(10) 0.053(9) 0.067(9) -0.008(7) -0.002(8) 0.001(8)
F4_2 0.038(7) 0.043(8) 0.056(9) 0.004(7) 0.003(7) -0.001(7)
S1_2 0.033(4) 0.026(3) 0.048(4) 0.010(3) 0.011(3) 0.012(3)
S2_2 0.036(4) 0.033(3) 0.055(4) 0.013(3) 0.013(3) 0.019(3)
C1_3 0.047(6) 0.032(5) 0.051(6) 0.013(5) 0.015(5) 0.015(5)
C2_3 0.045(6) 0.034(5) 0.054(5) 0.012(5) 0.015(5) 0.013(5)
C3_3 0.051(6) 0.037(6) 0.058(6) 0.011(5) 0.013(6) 0.015(5)
C4_3 0.061(7) 0.037(6) 0.059(7) 0.009(6) 0.016(6) 0.013(6)
C5_3 0.058(7) 0.042(6) 0.058(7) 0.005(6) 0.013(6) 0.009(6)
C6_3 0.053(6) 0.038(6) 0.056(6) 0.009(5) 0.013(6) 0.009(5)
F1_3 0.056(8) 0.053(9) 0.072(9) 0.011(8) 0.019(8) 0.027(7)
F2_3 0.092(10) 0.048(9) 0.077(10) 0.000(7) 0.025(9) 0.024(8)
F3_3 0.080(10) 0.041(8) 0.063(9) 0.000(7) 0.014(8) 0.004(7)
F4_3 0.051(7) 0.050(9) 0.059(9) 0.008(7) 0.016(7) 0.002(7)
S1_3 0.036(4) 0.024(3) 0.050(4) 0.014(3) 0.011(3) 0.011(3)
S2_3 0.037(4) 0.036(3) 0.055(4) 0.012(3) 0.010(3) 0.019(3)
C1_4 0.036(6) 0.035(5) 0.053(6) 0.017(5) 0.010(5) 0.010(5)
C2_4 0.035(6) 0.030(5) 0.053(6) 0.019(5) 0.011(5) 0.008(5)
C3_4 0.041(7) 0.033(6) 0.053(6) 0.019(5) 0.010(5) 0.007(5)
C4_4 0.042(7) 0.038(6) 0.057(7) 0.023(6) 0.011(5) 0.006(6)
C5_4 0.042(7) 0.041(6) 0.056(7) 0.020(6) 0.011(5) 0.005(6)
C6_4 0.040(7) 0.039(6) 0.054(6) 0.016(5) 0.012(5) 0.008(5)
F1_4 0.048(9) 0.023(7) 0.065(9) 0.022(7) 0.010(7) 0.011(6)
F2_4 0.066(10) 0.046(8) 0.075(10) 0.034(7) 0.020(8) 0.013(8)
F3_4 0.055(9) 0.060(9) 0.065(9) 0.034(7) 0.020(7) 0.010(8)
F4_4 0.052(9) 0.057(9) 0.073(10) 0.014(8) 0.026(7) 0.018(7)
S1_4 0.039(4) 0.033(4) 0.054(4) 0.010(3) 0.015(3) 0.010(3)
S2_4 0.030(4) 0.023(3) 0.053(4) 0.017(3) 0.012(3) 0.010(3)
C1_5 0.033(6) 0.029(5) 0.052(6) 0.014(5) 0.015(5) 0.015(5)
C2_5 0.032(6) 0.026(5) 0.051(6) 0.014(5) 0.015(5) 0.014(5)
C3_5 0.036(6) 0.023(6) 0.051(6) 0.013(5) 0.012(5) 0.013(5)
C4_5 0.039(7) 0.028(6) 0.054(6) 0.016(5) 0.012(5) 0.010(5)
C5_5 0.039(7) 0.034(6) 0.052(6) 0.016(5) 0.017(6) 0.008(5)
C6_5 0.039(6) 0.032(6) 0.054(6) 0.014(5) 0.016(5) 0.014(5)
F1_5 0.048(9) 0.024(7) 0.061(8) 0.015(7) 0.012(7) 0.023(6)
F2_5 0.057(10) 0.031(8) 0.057(9) 0.025(7) 0.008(8) 0.009(7)
F3_5 0.066(9) 0.054(8) 0.077(8) 0.042(7) 0.052(7) 0.020(7)
F4_5 0.047(9) 0.057(8) 0.058(9) 0.021(7) 0.030(7) 0.029(7)
S1_5 0.033(4) 0.029(4) 0.056(4) 0.012(3) 0.018(3) 0.020(3)
S2_5 0.026(4) 0.021(3) 0.051(4) 0.012(3) 0.014(3) 0.012(3)
C1_6 0.025(6) 0.031(5) 0.052(6) 0.013(5) 0.013(5) 0.013(5)
C2_6 0.024(6) 0.029(5) 0.050(6) 0.012(5) 0.014(5) 0.011(5)
C3_6 0.028(6) 0.029(6) 0.052(6) 0.012(5) 0.010(5) 0.011(5)
C4_6 0.028(7) 0.032(6) 0.053(6) 0.012(5) 0.010(5) 0.009(5)
C5_6 0.027(7) 0.037(6) 0.052(6) 0.013(5) 0.014(5) 0.008(5)
C6_6 0.030(6) 0.035(6) 0.053(6) 0.011(5) 0.012(5) 0.012(5)
F1_6 0.035(9) 0.026(8) 0.059(9) 0.005(7) 0.006(7) 0.011(6)
F2_6 0.036(9) 0.039(8) 0.058(9) 0.021(7) 0.001(7) 0.008(7)
F3_6 0.026(8) 0.074(9) 0.055(8) 0.026(7) 0.017(6) 0.025(7)
F4_6 0.035(9) 0.066(9) 0.064(9) 0.019(8) 0.023(7) 0.029(7)
S1_6 0.027(3) 0.028(4) 0.057(4) 0.013(3) 0.014(3) 0.016(3)
S2_6 0.028(4) 0.026(3) 0.048(4) 0.008(3) 0.015(3) 0.014(3)
C1_7 0.023(5) 0.022(6) 0.068(6) 0.014(5) 0.016(5) 0.015(5)
C2_7 0.026(7) 0.026(7) 0.071(7) 0.012(6) 0.013(6) 0.017(6)
C3_7 0.028(7) 0.030(7) 0.078(8) 0.010(7) 0.011(6) 0.015(6)
C4_7 0.028(7) 0.028(7) 0.081(8) 0.014(7) 0.013(6) 0.014(6)
C5_7 0.026(7) 0.029(7) 0.081(8) 0.014(7) 0.015(7) 0.015(7)
C6_7 0.025(6) 0.025(7) 0.073(7) 0.014(6) 0.018(6) 0.015(6)
C7_7 0.023(6) 0.028(6) 0.059(6) 0.013(5) 0.016(5) 0.016(5)
C8_7 0.027(7) 0.030(6) 0.060(7) 0.011(6) 0.015(7) 0.014(6)
C9_7 0.030(8) 0.033(7) 0.064(7) 0.013(6) 0.006(7) 0.016(7)
C10_7 0.034(8) 0.040(7) 0.061(8) 0.012(7) 0.010(7) 0.010(7)
C11_7 0.035(8) 0.041(7) 0.060(7) 0.007(6) 0.010(7) 0.009(7)
C12_7 0.031(7) 0.032(7) 0.063(7) 0.009(6) 0.011(7) 0.013(6)
C13_7 0.026(6) 0.021(5) 0.063(7) 0.007(5) 0.019(6) 0.013(5)
C14_7 0.026(7) 0.021(6) 0.064(8) 0.009(6) 0.017(6) 0.012(5)
C15_7 0.028(7) 0.022(6) 0.062(8) 0.012(7) 0.016(7) 0.012(6)
C16_7 0.031(7) 0.021(7) 0.064(8) 0.005(7) 0.019(7) 0.011(6)
C17_7 0.029(7) 0.023(6) 0.063(8) 0.007(7) 0.018(7) 0.009(6)
C18_7 0.028(7) 0.022(6) 0.062(8) 0.008(6) 0.018(6) 0.011(6)
C19_7 0.022(6) 0.018(5) 0.062(6) 0.007(5) 0.021(5) 0.011(5)
C20_7 0.024(7) 0.019(7) 0.061(7) 0.005(6) 0.017(6) 0.007(6)
C21_7 0.024(7) 0.021(7) 0.061(8) 0.005(7) 0.018(6) 0.005(6)
C22_7 0.023(7) 0.021(7) 0.061(8) 0.001(6) 0.019(7) 0.005(6)
C23_7 0.022(7) 0.019(7) 0.062(8) 0.001(6) 0.020(6) 0.007(6)
C24_7 0.021(7) 0.016(6) 0.061(7) 0.005(6) 0.019(6) 0.009(5)
P1_7 0.023(4) 0.019(3) 0.059(4) 0.010(3) 0.017(3) 0.013(3)
C1_8 0.030(6) 0.015(5) 0.063(6) 0.009(5) 0.019(6) 0.006(5)
C2_8 0.029(7) 0.015(6) 0.063(7) 0.011(6) 0.016(7) 0.005(5)
C3_8 0.033(7) 0.016(6) 0.062(8) 0.012(7) 0.016(7) 0.005(6)
C4_8 0.035(7) 0.015(7) 0.063(8) 0.006(7) 0.020(7) 0.004(6)
C5_8 0.031(8) 0.017(6) 0.065(8) 0.009(7) 0.021(7) 0.001(6)
C6_8 0.031(7) 0.018(6) 0.063(8) 0.007(6) 0.019(6) 0.004(5)
C7_8 0.029(6) 0.012(5) 0.062(6) 0.010(5) 0.022(5) 0.008(5)
C8_8 0.029(7) 0.013(6) 0.062(7) 0.009(6) 0.017(6) 0.008(5)
C9_8 0.032(8) 0.018(7) 0.062(8) 0.005(6) 0.017(6) 0.007(6)
C10_8 0.033(8) 0.020(7) 0.061(8) 0.005(6) 0.017(7) 0.004(6)
C11_8 0.033(8) 0.020(7) 0.062(8) 0.008(7) 0.017(6) 0.004(6)
C12_8 0.032(7) 0.018(6) 0.063(7) 0.011(6) 0.017(6) 0.007(6)
C13_8 0.027(5) 0.015(5) 0.070(6) 0.016(5) 0.019(5) 0.010(5)
C14_8 0.027(6) 0.015(6) 0.074(7) 0.017(6) 0.020(6) 0.012(6)
C15_8 0.027(7) 0.019(7) 0.080(8) 0.022(7) 0.020(7) 0.008(6)
C16_8 0.029(7) 0.020(7) 0.081(8) 0.020(7) 0.014(6) 0.008(6)
C17_8 0.031(7) 0.022(7) 0.077(8) 0.015(7) 0.012(6) 0.009(6)
C18_8 0.028(6) 0.018(6) 0.071(7) 0.017(6) 0.017(6) 0.012(6)
C19_8 0.029(6) 0.018(5) 0.061(6) 0.012(5) 0.018(5) 0.009(5)
C20_8 0.029(7) 0.020(6) 0.060(7) 0.013(5) 0.018(6) 0.009(6)
C21_8 0.029(8) 0.021(7) 0.063(7) 0.015(6) 0.015(7) 0.007(6)
C22_8 0.037(8) 0.030(7) 0.062(7) 0.013(6) 0.015(7) 0.009(7)
C23_8 0.039(8) 0.029(7) 0.062(7) 0.006(6) 0.014(7) 0.005(7)
C24_8 0.035(7) 0.023(6) 0.065(7) 0.007(5) 0.015(6) 0.010(6)
P1_8 0.024(4) 0.014(3) 0.061(4) 0.010(3) 0.018(3) 0.008(3)
Cu10 0.074(3) 0.109(3) 0.059(2) -0.016(2) 0.008(2) 0.046(3)
P1_9 0.093(6) 0.136(6) 0.091(5) 0.001(5) 0.013(5) 0.035(4)
C1_9 0.090(8) 0.140(8) 0.095(7) -0.005(7) 0.017(7) 0.029(7)
C2_9 0.090(9) 0.140(8) 0.097(8) -0.005(7) 0.019(8) 0.029(8)
C3_9 0.090(10) 0.142(9) 0.099(8) -0.007(8) 0.019(8) 0.029(9)
C4_9 0.089(10) 0.143(9) 0.098(9) -0.005(8) 0.018(8) 0.029(9)
C5_9 0.090(10) 0.142(9) 0.098(8) -0.006(8) 0.020(8) 0.028(9)
C6_9 0.090(9) 0.141(9) 0.095(8) -0.004(7) 0.016(8) 0.028(8)
C7_9 0.111(10) 0.155(9) 0.097(8) 0.013(7) 0.015(7) 0.034(8)
C8_9 0.110(10) 0.156(10) 0.098(9) 0.013(8) 0.014(8) 0.035(8)
C9_9 0.115(11) 0.160(10) 0.101(9) 0.015(8) 0.015(8) 0.036(9)
C10_9 0.115(11) 0.160(11) 0.102(9) 0.013(9) 0.016(9) 0.035(9)
C11_9 0.115(11) 0.160(11) 0.101(9) 0.013(8) 0.016(9) 0.035(9)
C12_9 0.112(10) 0.158(10) 0.100(8) 0.012(8) 0.016(8) 0.035(8)
C13_9 0.090(7) 0.144(8) 0.091(8) -0.005(6) 0.010(6) 0.037(6)
C14_9 0.089(6) 0.148(7) 0.090(7) -0.005(6) 0.012(6) 0.045(6)
C15_9 0.101(10) 0.155(11) 0.108(13) -0.006(11) 0.006(11) 0.026(9)
C16_9 0.088(9) 0.153(13) 0.089(14) -0.008(12) 0.006(10) 0.046(9)
P2_9 0.080(5) 0.142(6) 0.080(5) -0.005(5) 0.010(4) 0.060(4)
C17_9 0.089(7) 0.152(8) 0.086(6) -0.009(6) 0.014(6) 0.060(6)
C18_9 0.093(9) 0.156(9) 0.087(7) -0.008(7) 0.011(7) 0.059(7)
C19_9 0.096(9) 0.160(10) 0.089(8) -0.010(8) 0.013(8) 0.059(8)
C20_9 0.094(9) 0.160(10) 0.090(8) -0.010(8) 0.012(8) 0.058(8)
C21_9 0.094(9) 0.159(10) 0.088(8) -0.011(8) 0.015(7) 0.060(8)
C22_9 0.092(8) 0.156(9) 0.088(8) -0.011(8) 0.014(7) 0.061(7)
C23_9 0.090(8) 0.146(8) 0.088(7) 0.001(6) 0.008(6) 0.056(6)
C24_9 0.092(9) 0.147(9) 0.089(7) 0.001(7) 0.009(7) 0.054(8)
C25_9 0.097(10) 0.148(9) 0.091(8) 0.002(7) 0.007(8) 0.050(8)
C26_9 0.095(9) 0.145(9) 0.092(8) 0.003(7) 0.008(8) 0.048(8)
C27_9 0.097(10) 0.146(9) 0.092(8) 0.002(7) 0.006(8) 0.051(8)
C28_9 0.093(9) 0.145(8) 0.089(8) 0.001(7) 0.008(8) 0.054(7)
P1_11 0.087(5) 0.126(6) 0.073(4) -0.012(4) 0.018(4) 0.041(5)
C1_11 0.093(8) 0.125(7) 0.078(7) -0.014(6) 0.020(6) 0.041(6)
C2_11 0.095(8) 0.127(9) 0.080(8) -0.017(7) 0.022(7) 0.040(7)
C3_11 0.097(9) 0.126(9) 0.081(9) -0.017(7) 0.021(8) 0.039(8)
C4_11 0.098(9) 0.126(9) 0.080(9) -0.016(8) 0.019(7) 0.038(8)
C5_11 0.097(9) 0.127(9) 0.083(9) -0.015(8) 0.020(7) 0.041(8)
C6_11 0.096(9) 0.125(8) 0.080(8) -0.014(7) 0.018(7) 0.040(7)
C7_11 0.095(8) 0.126(8) 0.077(6) -0.005(6) 0.015(6) 0.039(7)
C8_11 0.099(9) 0.128(9) 0.078(7) -0.002(7) 0.010(7) 0.039(8)
C9_11 0.101(10) 0.127(9) 0.078(8) -0.002(8) 0.010(8) 0.039(9)
C10_11 0.100(10) 0.127(9) 0.079(8) -0.001(8) 0.012(8) 0.037(9)
C11_11 0.101(10) 0.129(10) 0.080(8) -0.002(7) 0.010(8) 0.038(9)
C12_11 0.099(9) 0.129(9) 0.080(7) -0.002(7) 0.010(7) 0.037(8)
C13_11 0.086(6) 0.119(8) 0.073(6) -0.011(6) 0.015(5) 0.039(7)
C14_11 0.081(6) 0.108(7) 0.074(6) -0.010(6) 0.014(5) 0.044(6)
C15_11 0.088(10) 0.140(14) 0.073(11) -0.015(11) 0.014(9) 0.027(11)
C16_11 0.082(9) 0.136(14) 0.076(11) -0.020(11) 0.010(8) 0.039(10)
P2_11 0.074(5) 0.089(5) 0.059(4) 0.000(4) 0.007(3) 0.047(4)
C17_11 0.087(7) 0.092(6) 0.070(6) -0.003(5) 0.011(6) 0.044(6)
C18_11 0.087(8) 0.090(7) 0.070(7) -0.004(6) 0.009(7) 0.044(7)
C19_11 0.093(9) 0.092(7) 0.076(8) -0.005(7) 0.007(8) 0.043(7)
C20_11 0.090(9) 0.094(8) 0.076(8) -0.008(7) 0.010(7) 0.042(7)
C21_11 0.088(9) 0.093(7) 0.073(8) -0.008(7) 0.012(8) 0.043(7)
C22_11 0.090(8) 0.094(7) 0.072(7) -0.006(6) 0.010(7) 0.042(7)
C23_11 0.087(7) 0.093(7) 0.067(5) 0.005(5) 0.009(5) 0.046(6)
C24_11 0.088(8) 0.092(7) 0.068(7) 0.006(6) 0.008(6) 0.046(6)
C25_11 0.090(9) 0.092(8) 0.070(7) 0.007(6) 0.009(7) 0.047(7)
C26_11 0.090(9) 0.090(8) 0.069(7) 0.009(7) 0.009(7) 0.049(7)
C27_11 0.087(9) 0.091(8) 0.068(7) 0.010(7) 0.009(7) 0.049(7)
C28_11 0.089(8) 0.090(8) 0.068(7) 0.009(6) 0.011(6) 0.046(7)

loop_
_atom_type_symbol
_atom_type_description
_atom_type_scat_dispersion_real
_atom_type_scat_dispersion_imag
_atom_type_scat_source
C C 0.0033 0.0016 'International Tables Vol C Tables 4.2.6.8 and 6.1.1.4'
H H 0.0000 0.0000 'International Tables Vol C Tables 4.2.6.8 and 6.1.1.4'
Ag Ag -0.8971 1.1015 'International Tables Vol C Tables 4.2.6.8 and 6.1.1.4'
Cu Cu 0.3201 1.2651 'International Tables Vol C Tables 4.2.6.8 and 6.1.1.4'
F F 0.0171 0.0103 'International Tables Vol C Tables 4.2.6.8 and 6.1.1.4'
P P 0.1023 0.0942 'International Tables Vol C Tables 4.2.6.8 and 6.1.1.4'
S S 0.1246 0.1234 'International Tables Vol C Tables 4.2.6.8 and 6.1.1.4'

loop_
_geom_angle_atom_site_label_1
_geom_angle_atom_site_label_2
_geom_angle_atom_site_label_3
_geom_angle
_geom_angle_site_symmetry_1
_geom_angle_site_symmetry_3
_geom_angle_publ_flag
S1_6 Ag2 S1_1 129.7(4) . . ?
S1_6 Ag2 S2_2 114.4(3) . . ?
S1_1 Ag2 S2_2 111.3(3) . . ?
S1_6 Ag2 Cu4 48.2(3) . . ?
S1_1 Ag2 Cu4 141.8(3) . . ?
S2_2 Ag2 Cu4 97.3(3) . . ?
S1_6 Ag2 Ag3 112.8(3) . . ?
S1_1 Ag2 Ag3 111.2(3) . . ?
S2_2 Ag2 Ag3 52.0(2) . . ?
Cu4 Ag2 Ag3 67.26(15) . . ?
S1_6 Ag2 Cu1 149.7(2) . . ?
S1_1 Ag2 Cu1 47.7(3) . . ?
S2_2 Ag2 Cu1 88.0(3) . . ?
Cu4 Ag2 Cu1 111.84(16) . . ?
Ag3 Ag2 Cu1 64.20(15) . . ?
S1_6 Ag2 Ag1 96.0(2) . . ?
S1_1 Ag2 Ag1 88.2(2) . . ?
S2_2 Ag2 Ag1 108.6(3) . . ?
Cu4 Ag2 Ag1 58.12(11) . . ?
Ag3 Ag2 Ag1 56.89(11) . . ?
Cu1 Ag2 Ag1 56.04(11) . . ?
S2_2 Ag3 S2_3 177.3(5) . . ?
S2_2 Ag3 Ag5 58.1(3) . . ?
S2_3 Ag3 Ag5 123.6(3) . . ?
S2_2 Ag3 Ag4 125.3(3) . . ?
S2_3 Ag3 Ag4 56.8(3) . . ?
Ag5 Ag3 Ag4 67.55(13) . . ?
S2_2 Ag3 Ag2 56.0(3) . . ?
S2_3 Ag3 Ag2 121.9(3) . . ?
Ag5 Ag3 Ag2 113.39(16) . . ?
Ag4 Ag3 Ag2 177.7(2) . . ?
S2_2 Ag3 Ag1 122.0(3) . . ?
S2_3 Ag3 Ag1 56.2(3) . . ?
Ag5 Ag3 Ag1 177.1(2) . . ?
Ag4 Ag3 Ag1 112.62(16) . . ?
Ag2 Ag3 Ag1 66.32(13) . . ?
S2_2 Ag3 Cu2 89.0(3) . . ?
S2_3 Ag3 Cu2 93.7(3) . . ?
Ag5 Ag3 Cu2 59.84(13) . . ?
Ag4 Ag3 Cu2 56.80(13) . . ?
Ag2 Ag3 Cu2 125.46(18) . . ?
Ag1 Ag3 Cu2 122.80(18) . . ?
S2_2 Ag3 Cu1 86.3(3) . . ?
S2_3 Ag3 Cu1 93.9(3) . . ?
Ag5 Ag3 Cu1 125.39(18) . . ?
Ag4 Ag3 Cu1 123.25(19) . . ?
Ag2 Ag3 Cu1 58.11(14) . . ?
Ag1 Ag3 Cu1 57.11(13) . . ?
Cu2 Ag3 Cu1 81.87(17) . . ?
S2_2 Ag3 Cu3 94.9(3) . . ?
S2_3 Ag3 Cu3 84.8(3) . . ?
Ag5 Ag3 Cu3 56.97(13) . . ?
Ag4 Ag3 Cu3 57.59(14) . . ?
Ag2 Ag3 Cu3 120.96(19) . . ?
Ag1 Ag3 Cu3 120.52(18) . . ?
Cu2 Ag3 Cu3 100.25(18) . . ?
Cu1 Ag3 Cu3 177.6(2) . . ?
S2_2 Ag3 Cu4 91.6(3) . . ?
S2_3 Ag3 Cu4 85.7(3) . . ?
Ag5 Ag3 Cu4 119.80(17) . . ?
Ag4 Ag3 Cu4 122.12(18) . . ?
Ag2 Ag3 Cu4 55.62(13) . . ?
Ag1 Ag3 Cu4 57.53(12) . . ?
Cu2 Ag3 Cu4 178.9(2) . . ?
Cu1 Ag3 Cu4 99.07(17) . . ?
Cu3 Ag3 Cu4 78.80(16) . . ?
S1_4 Ag4 S1_5 127.3(4) . . ?
S1_4 Ag4 S2_3 112.4(3) . . ?
S1_5 Ag4 S2_3 115.8(3) . . ?
S1_4 Ag4 Cu2 142.1(3) . . ?
S1_5 Ag4 Cu2 48.6(3) . . ?
S2_3 Ag4 Cu2 96.4(3) . . ?
S1_4 Ag4 Ag3 114.2(3) . . ?
S1_5 Ag4 Ag3 111.2(3) . . ?
S2_3 Ag4 Ag3 52.5(3) . . ?
Cu2 Ag4 Ag3 64.60(15) . . ?
S1_4 Ag4 Cu3 49.0(3) . . ?
S1_5 Ag4 Cu3 148.8(2) . . ?
S2_3 Ag4 Cu3 87.6(3) . . ?
Cu2 Ag4 Cu3 111.84(16) . . ?
Ag3 Ag4 Cu3 65.64(15) . . ?
S1_4 Ag4 Ag5 88.7(2) . . ?
S1_5 Ag4 Ag5 95.5(2) . . ?
S2_3 Ag4 Ag5 107.9(3) . . ?
Cu2 Ag4 Ag5 58.39(11) . . ?
Ag3 Ag4 Ag5 55.90(11) . . ?
Cu3 Ag4 Ag5 55.92(11) . . ?
S2_4 Ag5 S2_5 128.6(3) . . ?
S2_4 Ag5 S2_2 116.7(3) . . ?
S2_5 Ag5 S2_2 111.7(3) . . ?
S2_4 Ag5 Ag3 112.0(2) . . ?
S2_5 Ag5 Ag3 110.7(2) . . ?
S2_2 Ag5 Ag3 51.8(2) . . ?
S2_4 Ag5 Cu3 47.7(2) . . ?
S2_5 Ag5 Cu3 139.7(3) . . ?
S2_2 Ag5 Cu3 97.5(2) . . ?
Ag3 Ag5 Cu3 66.40(15) . . ?
S2_4 Ag5 Cu2 146.0(3) . . ?
S2_5 Ag5 Cu2 48.0(2) . . ?
S2_2 Ag5 Cu2 87.7(2) . . ?
Ag3 Ag5 Cu2 63.27(14) . . ?
Cu3 Ag5 Cu2 109.26(15) . . ?
S2_4 Ag5 Ag4 93.6(2) . . ?
S2_5 Ag5 Ag4 86.9(2) . . ?
S2_2 Ag5 Ag4 108.1(2) . . ?
Ag3 Ag5 Ag4 56.55(11) . . ?
Cu3 Ag5 Ag4 57.04(12) . . ?
Cu2 Ag5 Ag4 54.57(11) . . ?
S2_6 Ag1 S2_1 128.6(3) . . ?
S2_6 Ag1 S2_3 112.7(3) . . ?
S2_1 Ag1 S2_3 114.7(3) . . ?
S2_6 Ag1 Cu1 140.3(3) . . ?
S2_1 Ag1 Cu1 48.7(2) . . ?
S2_3 Ag1 Cu1 96.9(3) . . ?
S2_6 Ag1 Ag3 113.1(3) . . ?
S2_1 Ag1 Ag3 110.8(3) . . ?
S2_3 Ag1 Ag3 52.5(2) . . ?
Cu1 Ag1 Ag3 64.71(15) . . ?
S2_6 Ag1 Cu4 47.5(2) . . ?
S2_1 Ag1 Cu4 148.1(3) . . ?
S2_3 Ag1 Cu4 89.1(3) . . ?
Cu1 Ag1 Cu4 110.51(15) . . ?
Ag3 Ag1 Cu4 66.04(14) . . ?
S2_6 Ag1 Ag2 87.3(2) . . ?
S2_1 Ag1 Ag2 95.2(2) . . ?
S2_3 Ag1 Ag2 108.9(2) . . ?
Cu1 Ag1 Ag2 57.37(12) . . ?
Ag3 Ag1 Ag2 56.78(11) . . ?
Cu4 Ag1 Ag2 55.40(11) . . ?
S1_2 Cu1 S1_1 123.5(4) . . ?
S1_2 Cu1 S2_1 137.4(4) . . ?
S1_1 Cu1 S2_1 97.4(4) . . ?
S1_2 Cu1 Ag1 118.9(3) . . ?
S1_1 Cu1 Ag1 101.3(3) . . ?
S2_1 Cu1 Ag1 55.7(3) . . ?
S1_2 Cu1 Ag2 105.2(3) . . ?
S1_1 Cu1 Ag2 55.1(3) . . ?
S2_1 Cu1 Ag2 108.2(3) . . ?
Ag1 Cu1 Ag2 66.59(12) . . ?
S1_2 Cu1 Ag3 66.9(3) . . ?
S1_1 Cu1 Ag3 112.1(3) . . ?
S2_1 Cu1 Ag3 111.1(3) . . ?
Ag1 Cu1 Ag3 58.19(13) . . ?
Ag2 Cu1 Ag3 57.69(13) . . ?
S1_2 Cu2 S1_5 140.2(4) . . ?
S1_2 Cu2 S2_5 121.8(4) . . ?
S1_5 Cu2 S2_5 96.1(4) . . ?
S1_2 Cu2 Ag4 120.4(3) . . ?
S1_5 Cu2 Ag4 56.0(3) . . ?
S2_5 Cu2 Ag4 100.7(3) . . ?
S1_2 Cu2 Ag5 104.1(3) . . ?
S1_5 Cu2 Ag5 108.1(3) . . ?
S2_5 Cu2 Ag5 54.4(3) . . ?
Ag4 Cu2 Ag5 67.04(12) . . ?
S1_2 Cu2 Ag3 67.7(3) . . ?
S1_5 Cu2 Ag3 112.4(3) . . ?
S2_5 Cu2 Ag3 110.6(3) . . ?
Ag4 Cu2 Ag3 58.60(13) . . ?
Ag5 Cu2 Ag3 56.89(12) . . ?
S1_3 Cu3 S2_4 137.0(4) . . ?
S1_3 Cu3 S1_4 124.8(4) . . ?
S2_4 Cu3 S1_4 96.4(4) . . ?
S1_3 Cu3 Ag5 119.3(3) . . ?
S2_4 Cu3 Ag5 55.1(3) . . ?
S1_4 Cu3 Ag5 100.3(3) . . ?
S1_3 Cu3 Ag4 106.8(3) . . ?
S2_4 Cu3 Ag4 107.4(3) . . ?
S1_4 Cu3 Ag4 53.8(3) . . ?
Ag5 Cu3 Ag4 67.05(13) . . ?
S1_3 Cu3 Ag3 69.9(3) . . ?
S2_4 Cu3 Ag3 109.6(3) . . ?
S1_4 Cu3 Ag3 110.2(3) . . ?
Ag5 Cu3 Ag3 56.63(13) . . ?
Ag4 Cu3 Ag3 56.77(13) . . ?
S1_3 Cu4 S1_6 138.3(4) . . ?
S1_3 Cu4 S2_6 121.7(4) . . ?
S1_6 Cu4 S2_6 98.1(4) . . ?
S1_3 Cu4 Ag2 120.5(3) . . ?
S1_6 Cu4 Ag2 56.1(3) . . ?
S2_6 Cu4 Ag2 100.1(3) . . ?
S1_3 Cu4 Ag1 104.4(3) . . ?
S1_6 Cu4 Ag1 109.1(3) . . ?
S2_6 Cu4 Ag1 54.0(3) . . ?
Ag2 Cu4 Ag1 66.48(13) . . ?
S1_3 Cu4 Ag3 69.2(3) . . ?
S1_6 Cu4 Ag3 110.6(3) . . ?
S2_6 Cu4 Ag3 109.9(3) . . ?
Ag2 Cu4 Ag3 57.12(13) . . ?
Ag1 Cu4 Ag3 56.43(12) . . ?
C2_1 C1_1 C6_1 120.0 . . ?
C2_1 C1_1 S1_1 124.5(9) . . ?
C6_1 C1_1 S1_1 115.2(9) . . ?
C3_1 C2_1 C1_1 120.0 . . ?
C3_1 C2_1 S2_1 117.3(8) . . ?
C1_1 C2_1 S2_1 122.6(8) . . ?
F1_1 C3_1 C2_1 120.8(12) . . ?
F1_1 C3_1 C4_1 119.1(12) . . ?
C2_1 C3_1 C4_1 120.0 . . ?
F2_1 C4_1 C5_1 119.9(13) . . ?
F2_1 C4_1 C3_1 120.0(13) . . ?
C5_1 C4_1 C3_1 120.0 . . ?
F3_1 C5_1 C4_1 122.1(13) . . ?
F3_1 C5_1 C6_1 117.9(13) . . ?
C4_1 C5_1 C6_1 120.0 . . ?
F4_1 C6_1 C5_1 117.6(12) . . ?
F4_1 C6_1 C1_1 122.4(12) . . ?
C5_1 C6_1 C1_1 120.0 . . ?
C1_1 S1_1 Cu1 97.5(6) . . ?
C1_1 S1_1 Ag2 103.4(9) . . ?
Cu1 S1_1 Ag2 77.2(4) . . ?
C2_1 S2_1 Cu1 97.7(6) . . ?
C2_1 S2_1 Ag1 96.7(9) . . ?
Cu1 S2_1 Ag1 75.7(3) . . ?
C6_2 C1_2 C2_2 116.7(15) . . ?
C6_2 C1_2 S1_2 116.8(13) . . ?
C2_2 C1_2 S1_2 126.5(14) . . ?
C3_2 C2_2 C1_2 121.3(16) . . ?
C3_2 C2_2 S2_2 114.3(13) . . ?
C1_2 C2_2 S2_2 124.2(13) . . ?
F1_2 C3_2 C4_2 117.8(16) . . ?
F1_2 C3_2 C2_2 123.1(16) . . ?
C4_2 C3_2 C2_2 119.1(17) . . ?
C5_2 C4_2 F2_2 120.1(17) . . ?
C5_2 C4_2 C3_2 120.4(17) . . ?
F2_2 C4_2 C3_2 117.9(17) . . ?
C4_2 C5_2 F3_2 119(2) . . ?
C4_2 C5_2 C6_2 117.3(18) . . ?
F3_2 C5_2 C6_2 117.4(19) . . ?
F4_2 C6_2 C1_2 120.5(16) . . ?
F4_2 C6_2 C5_2 117.8(16) . . ?
C1_2 C6_2 C5_2 121.6(17) . . ?
C1_2 S1_2 Cu2 101.0(14) . . ?
C1_2 S1_2 Cu1 103.4(14) . . ?
Cu2 S1_2 Cu1 136.7(5) . . ?
C2_2 S2_2 Ag3 114.1(7) . . ?
C2_2 S2_2 Ag2 103.8(14) . . ?
Ag3 S2_2 Ag2 72.1(3) . . ?
C2_2 S2_2 Ag5 100.1(14) . . ?
Ag3 S2_2 Ag5 70.1(3) . . ?
Ag2 S2_2 Ag5 140.9(4) . . ?
C6_3 C1_3 C2_3 117.5(15) . . ?
C6_3 C1_3 S1_3 116.2(14) . . ?
C2_3 C1_3 S1_3 126.3(14) . . ?
C3_3 C2_3 C1_3 119.1(16) . . ?
C3_3 C2_3 S2_3 113.6(14) . . ?
C1_3 C2_3 S2_3 126.6(14) . . ?
F1_3 C3_3 C4_3 116.1(17) . . ?
F1_3 C3_3 C2_3 121.2(17) . . ?
C4_3 C3_3 C2_3 122.3(17) . . ?
C3_3 C4_3 F2_3 121.9(18) . . ?
C3_3 C4_3 C5_3 118.6(17) . . ?
F2_3 C4_3 C5_3 117.3(18) . . ?
F3_3 C5_3 C4_3 115(2) . . ?
F3_3 C5_3 C6_3 120(2) . . ?
C4_3 C5_3 C6_3 118.3(19) . . ?
F4_3 C6_3 C5_3 116.8(17) . . ?
F4_3 C6_3 C1_3 121.5(17) . . ?
C5_3 C6_3 C1_3 121.6(17) . . ?
C1_3 S1_3 Cu3 101.8(14) . . ?
C1_3 S1_3 Cu4 101.1(14) . . ?
Cu3 S1_3 Cu4 136.2(5) . . ?
C2_3 S2_3 Ag3 114.8(8) . . ?
C2_3 S2_3 Ag1 100.6(14) . . ?
Ag3 S2_3 Ag1 71.3(3) . . ?
C2_3 S2_3 Ag4 100.9(14) . . ?
Ag3 S2_3 Ag4 70.7(3) . . ?
Ag1 S2_3 Ag4 141.5(4) . . ?
C2_4 C1_4 C6_4 117.8(15) . . ?
C2_4 C1_4 S1_4 123.3(14) . . ?
C6_4 C1_4 S1_4 118.9(14) . . ?
C3_4 C2_4 C1_4 118.7(15) . . ?
C3_4 C2_4 S2_4 117.6(13) . . ?
C1_4 C2_4 S2_4 123.7(13) . . ?
F1_4 C3_4 C4_4 118.2(16) . . ?
F1_4 C3_4 C2_4 120.2(16) . . ?
C4_4 C3_4 C2_4 121.6(17) . . ?
F2_4 C4_4 C5_4 118.7(18) . . ?
F2_4 C4_4 C3_4 120.6(18) . . ?
C5_4 C4_4 C3_4 120.4(17) . . ?
F3_4 C5_4 C4_4 119.6(17) . . ?
F3_4 C5_4 C6_4 121.1(18) . . ?
C4_4 C5_4 C6_4 118.2(17) . . ?
F4_4 C6_4 C5_4 115.6(17) . . ?
F4_4 C6_4 C1_4 122.1(17) . . ?
C5_4 C6_4 C1_4 122.1(17) . . ?
C1_4 S1_4 Cu3 97.4(7) . . ?
C1_4 S1_4 Ag4 107.2(11) . . ?
Cu3 S1_4 Ag4 77.3(4) . . ?
C2_4 S2_4 Cu3 99.2(7) . . ?
C2_4 S2_4 Ag5 99.8(11) . . ?
Cu3 S2_4 Ag5 77.3(3) . . ?
C2_5 C1_5 C6_5 117.6(15) . . ?
C2_5 C1_5 S1_5 123.4(13) . . ?
C6_5 C1_5 S1_5 118.7(13) . . ?
C3_5 C2_5 C1_5 119.3(15) . . ?
C3_5 C2_5 S2_5 116.9(13) . . ?
C1_5 C2_5 S2_5 123.8(13) . . ?
F1_5 C3_5 C4_5 117.0(16) . . ?
F1_5 C3_5 C2_5 121.1(16) . . ?
C4_5 C3_5 C2_5 121.9(16) . . ?
C5_5 C4_5 F2_5 118.7(17) . . ?
C5_5 C4_5 C3_5 120.6(16) . . ?
F2_5 C4_5 C3_5 120.5(17) . . ?
C4_5 C5_5 F3_5 120.1(17) . . ?
C4_5 C5_5 C6_5 117.9(16) . . ?
F3_5 C5_5 C6_5 121.5(17) . . ?
F4_5 C6_5 C1_5 118.5(16) . . ?
F4_5 C6_5 C5_5 117.8(16) . . ?
C1_5 C6_5 C5_5 122.2(16) . . ?
C1_5 S1_5 Cu2 99.3(7) . . ?
C1_5 S1_5 Ag4 99.8(13) . . ?
Cu2 S1_5 Ag4 75.4(3) . . ?
C2_5 S2_5 Cu2 97.4(7) . . ?
C2_5 S2_5 Ag5 107.9(12) . . ?
Cu2 S2_5 Ag5 77.6(3) . . ?
C6_6 C1_6 C2_6 119.4(15) . . ?
C6_6 C1_6 S1_6 116.3(13) . . ?
C2_6 C1_6 S1_6 124.2(13) . . ?
C3_6 C2_6 C1_6 118.9(15) . . ?
C3_6 C2_6 S2_6 118.4(13) . . ?
C1_6 C2_6 S2_6 122.5(13) . . ?
F1_6 C3_6 C4_6 118.2(16) . . ?
F1_6 C3_6 C2_6 121.2(16) . . ?
C4_6 C3_6 C2_6 120.5(16) . . ?
F2_6 C4_6 C5_6 120.5(17) . . ?
F2_6 C4_6 C3_6 118.1(16) . . ?
C5_6 C4_6 C3_6 121.0(16) . . ?
F3_6 C5_6 C4_6 119.9(17) . . ?
F3_6 C5_6 C6_6 120.6(17) . . ?
C4_6 C5_6 C6_6 119.2(16) . . ?
F4_6 C6_6 C1_6 121.4(17) . . ?
F4_6 C6_6 C5_6 117.3(17) . . ?
C1_6 C6_6 C5_6 120.5(16) . . ?
C1_6 S1_6 Cu4 97.5(7) . . ?
C1_6 S1_6 Ag2 98.2(12) . . ?
Cu4 S1_6 Ag2 75.6(3) . . ?
C2_6 S2_6 Cu4 97.4(7) . . ?
C2_6 S2_6 Ag1 106.7(12) . . ?
Cu4 S2_6 Ag1 78.5(3) . . ?
C2_7 C1_7 C6_7 120.0 . . ?
C2_7 C1_7 P1_7 121.0(12) . . ?
C6_7 C1_7 P1_7 119.0(12) . . ?
C3_7 C2_7 C1_7 120.0 . . ?
C2_7 C3_7 C4_7 120.0 . . ?
C5_7 C4_7 C3_7 120.0 . . ?
C6_7 C5_7 C4_7 120.0 . . ?
C5_7 C6_7 C1_7 120.0 . . ?
C8_7 C7_7 C12_7 120.0 . . ?
C8_7 C7_7 P1_7 118.1(11) . . ?
C12_7 C7_7 P1_7 121.8(11) . . ?
C9_7 C8_7 C7_7 120.0 . . ?
C8_7 C9_7 C10_7 120.0 . . ?
C11_7 C10_7 C9_7 120.0 . . ?
C12_7 C11_7 C10_7 120.0 . . ?
C11_7 C12_7 C7_7 120.0 . . ?
C14_7 C13_7 C18_7 120.0 . . ?
C14_7 C13_7 P1_7 119.8(10) . . ?
C18_7 C13_7 P1_7 120.2(10) . . ?
C15_7 C14_7 C13_7 120.0 . . ?
C14_7 C15_7 C16_7 120.0 . . ?
C17_7 C16_7 C15_7 120.0 . . ?
C16_7 C17_7 C18_7 120.0 . . ?
C17_7 C18_7 C13_7 120.0 . . ?
C20_7 C19_7 C24_7 120.0 . . ?
C20_7 C19_7 P1_7 118.5(10) . . ?
C24_7 C19_7 P1_7 121.5(10) . . ?
C21_7 C20_7 C19_7 120.0 . . ?
C22_7 C21_7 C20_7 120.0 . . ?
C23_7 C22_7 C21_7 120.0 . . ?
C22_7 C23_7 C24_7 120.0 . . ?
C23_7 C24_7 C19_7 120.0 . . ?
C19_7 P1_7 C13_7 107.8(10) . . ?
C19_7 P1_7 C1_7 109.7(10) . . ?
C13_7 P1_7 C1_7 109.1(9) . . ?
C19_7 P1_7 C7_7 108.3(9) . . ?
C13_7 P1_7 C7_7 113.2(10) . . ?
C1_7 P1_7 C7_7 108.7(11) . . ?
C2_8 C1_8 C6_8 120.0 . . ?
C2_8 C1_8 P1_8 120.7(10) . . ?
C6_8 C1_8 P1_8 119.3(10) . . ?
C3_8 C2_8 C1_8 120.0 . . ?
C4_8 C3_8 C2_8 120.0 . . ?
C3_8 C4_8 C5_8 120.0 . . ?
C4_8 C5_8 C6_8 120.0 . . ?
C5_8 C6_8 C1_8 120.0 . . ?
C8_8 C7_8 C12_8 120.0 . . ?
C8_8 C7_8 P1_8 123.2(10) . . ?
C12_8 C7_8 P1_8 116.7(11) . . ?
C7_8 C8_8 C9_8 120.0 . . ?
C10_8 C9_8 C8_8 120.0 . . ?
C11_8 C10_8 C9_8 120.0 . . ?
C10_8 C11_8 C12_8 120.0 . . ?
C11_8 C12_8 C7_8 120.0 . . ?
C14_8 C13_8 C18_8 120.0 . . ?
C14_8 C13_8 P1_8 117.7(12) . . ?
C18_8 C13_8 P1_8 122.1(12) . . ?
C13_8 C14_8 C15_8 120.0 . . ?
C14_8 C15_8 C16_8 120.0 . . ?
C17_8 C16_8 C15_8 120.0 . . ?
C18_8 C17_8 C16_8 120.0 . . ?
C17_8 C18_8 C13_8 120.0 . . ?
C20_8 C19_8 C24_8 120.0 . . ?
C20_8 C19_8 P1_8 117.5(11) . . ?
C24_8 C19_8 P1_8 122.0(10) . . ?
C19_8 C20_8 C21_8 120.0 . . ?
C20_8 C21_8 C22_8 120.0 . . ?
C23_8 C22_8 C21_8 120.0 . . ?
C22_8 C23_8 C24_8 120.0 . . ?
C23_8 C24_8 C19_8 120.0 . . ?
C19_8 P1_8 C13_8 105.5(11) . . ?
C19_8 P1_8 C1_8 111.1(11) . . ?
C13_8 P1_8 C1_8 109.1(9) . . ?
C19_8 P1_8 C7_8 111.4(10) . . ?
C13_8 P1_8 C7_8 113.8(11) . . ?
C1_8 P1_8 C7_8 106.1(10) . . ?
P1_11 Cu10 P2_9 125.1(5) . . ?
P1_11 Cu10 P2_11 92.1(5) . . ?
P2_9 Cu10 P2_11 119.9(4) . . ?
P1_11 Cu10 P1_9 118.7(5) . . ?
P2_9 Cu10 P1_9 85.4(5) . . ?
P2_11 Cu10 P1_9 118.8(5) . . ?
C1_9 P1_9 C13_9 94.1(15) . . ?
C1_9 P1_9 C7_9 113.6(16) . . ?
C13_9 P1_9 C7_9 110.3(16) . . ?
C1_9 P1_9 Cu10 114.9(13) . . ?
C13_9 P1_9 Cu10 102.5(12) . . ?
C7_9 P1_9 Cu10 117.8(12) . . ?
C2_9 C1_9 C6_9 120.0 . . ?
C2_9 C1_9 P1_9 121.1(18) . . ?
C6_9 C1_9 P1_9 118.3(19) . . ?
C1_9 C2_9 C3_9 120.0 . . ?
C4_9 C3_9 C2_9 120.0 . . ?
C3_9 C4_9 C5_9 120.0 . . ?
C6_9 C5_9 C4_9 120.0 . . ?
C5_9 C6_9 C1_9 120.0 . . ?
C8_9 C7_9 C12_9 120.0 . . ?
C8_9 C7_9 P1_9 109(2) . . ?
C12_9 C7_9 P1_9 130(2) . . ?
C9_9 C8_9 C7_9 120.0 . . ?
C8_9 C9_9 C10_9 120.0 . . ?
C11_9 C10_9 C9_9 120.0 . . ?
C10_9 C11_9 C12_9 120.0 . . ?
C11_9 C12_9 C7_9 120.0 . . ?
C14_9 C13_9 C15_9 112.8(12) . . ?
C14_9 C13_9 P1_9 115(2) . . ?
C15_9 C13_9 P1_9 114.0(18) . . ?
C13_9 C14_9 C16_9 111.8(12) . . ?
C13_9 C14_9 P2_9 102.9(19) . . ?
C16_9 C14_9 P2_9 113(2) . . ?
C17_9 P2_9 C14_9 106.1(16) . . ?
C17_9 P2_9 C23_9 105.0(14) . . ?
C14_9 P2_9 C23_9 106.3(14) . . ?
C17_9 P2_9 Cu10 116.8(11) . . ?
C14_9 P2_9 Cu10 107.3(11) . . ?
C23_9 P2_9 Cu10 114.7(11) . . ?
C18_9 C17_9 C22_9 120.0 . . ?
C18_9 C17_9 P2_9 114.6(16) . . ?
C22_9 C17_9 P2_9 125.2(16) . . ?
C17_9 C18_9 C19_9 120.0 . . ?
C20_9 C19_9 C18_9 120.0 . . ?
C19_9 C20_9 C21_9 120.0 . . ?
C22_9 C21_9 C20_9 120.0 . . ?
C21_9 C22_9 C17_9 120.0 . . ?
C24_9 C23_9 C28_9 120.0 . . ?
C24_9 C23_9 P2_9 119.2(17) . . ?
C28_9 C23_9 P2_9 120.7(17) . . ?
C23_9 C24_9 C25_9 120.0 . . ?
C26_9 C25_9 C24_9 120.0 . . ?
C25_9 C26_9 C27_9 120.0 . . ?
C26_9 C27_9 C28_9 120.0 . . ?
C27_9 C28_9 C23_9 120.0 . . ?
C1_11 P1_11 C13_11 97.6(16) . . ?
C1_11 P1_11 C7_11 107.2(14) . . ?
C13_11 P1_11 C7_11 111.6(16) . . ?
C1_11 P1_11 Cu10 120.8(12) . . ?
C13_11 P1_11 Cu10 101.2(11) . . ?
C7_11 P1_11 Cu10 116.4(12) . . ?
C2_11 C1_11 C6_11 120.0 . . ?
C2_11 C1_11 P1_11 119.8(17) . . ?
C6_11 C1_11 P1_11 119.9(17) . . ?
C1_11 C2_11 C3_11 120.0 . . ?
C2_11 C3_11 C4_11 120.0 . . ?
C5_11 C4_11 C3_11 120.0 . . ?
C6_11 C5_11 C4_11 120.0 . . ?
C5_11 C6_11 C1_11 120.0 . . ?
C8_11 C7_11 C12_11 120.0 . . ?
C8_11 C7_11 P1_11 113.8(17) . . ?
C12_11 C7_11 P1_11 126.2(17) . . ?
C9_11 C8_11 C7_11 120.0 . . ?
C8_11 C9_11 C10_11 120.0 . . ?
C9_11 C10_11 C11_11 120.0 . . ?
C12_11 C11_11 C10_11 120.0 . . ?
C11_11 C12_11 C7_11 120.0 . . ?
C14_11 C13_11 C15_11 122(3) . . ?
C14_11 C13_11 P1_11 113(2) . . ?
C15_11 C13_11 P1_11 118(2) . . ?
C13_11 C14_11 C16_11 113(3) . . ?
C13_11 C14_11 P2_11 109(2) . . ?
C16_11 C14_11 P2_11 111(2) . . ?
C14_11 P2_11 C17_11 104.7(15) . . ?
C14_11 P2_11 C23_11 106.3(13) . . ?
C17_11 P2_11 C23_11 105.8(11) . . ?
C14_11 P2_11 Cu10 100.7(10) . . ?
C17_11 P2_11 Cu10 114.6(8) . . ?
C23_11 P2_11 Cu10 122.8(10) . . ?
C18_11 C17_11 C22_11 120.0 . . ?
C18_11 C17_11 P2_11 115.7(13) . . ?
C22_11 C17_11 P2_11 124.1(12) . . ?
C19_11 C18_11 C17_11 120.0 . . ?
C20_11 C19_11 C18_11 120.0 . . ?
C19_11 C20_11 C21_11 120.0 . . ?
C22_11 C21_11 C20_11 120.0 . . ?
C21_11 C22_11 C17_11 120.0 . . ?
C24_11 C23_11 C28_11 120.0 . . ?
C24_11 C23_11 P2_11 117.3(13) . . ?
C28_11 C23_11 P2_11 122.0(13) . . ?
C23_11 C24_11 C25_11 120.0 . . ?
C26_11 C25_11 C24_11 120.0 . . ?
C25_11 C26_11 C27_11 120.0 . . ?
C28_11 C27_11 C26_11 120.0 . . ?
C27_11 C28_11 C23_11 120.0 . . ?

loop_
_geom_bond_atom_site_label_1
_geom_bond_atom_site_label_2
_geom_bond_distance
_geom_bond_site_symmetry_2
_geom_bond_publ_flag
Ag2 S1_6 2.462(10) . ?
Ag2 S1_1 2.468(10) . ?
Ag2 S2_2 2.546(11) . ?
Ag2 Cu4 2.872(5) . ?
Ag2 Ag3 2.923(5) . ?
Ag2 Cu1 2.936(6) . ?
Ag2 Ag1 3.200(4) . ?
Ag3 S2_2 2.420(10) . ?
Ag3 S2_3 2.452(11) . ?
Ag3 Ag5 2.895(5) . ?
Ag3 Ag4 2.917(6) . ?
Ag3 Ag1 2.926(5) . ?
Ag3 Cu2 3.087(6) . ?
Ag3 Cu1 3.114(7) . ?
Ag3 Cu3 3.176(7) . ?
Ag3 Cu4 3.210(6) . ?
Ag4 S1_4 2.434(11) . ?
Ag4 S1_5 2.448(11) . ?
Ag4 S2_3 2.585(11) . ?
Ag4 Cu2 2.859(5) . ?
Ag4 Cu3 2.944(6) . ?
Ag4 Ag5 3.231(4) . ?
Ag5 S2_4 2.442(10) . ?
Ag5 S2_5 2.487(10) . ?
Ag5 S2_2 2.613(12) . ?
Ag5 Cu3 2.906(5) . ?
Ag5 Cu2 2.988(5) . ?
Ag1 S2_6 2.445(10) . ?
Ag1 S2_1 2.465(10) . ?
Ag1 S2_3 2.566(12) . ?
Ag1 Cu1 2.892(5) . ?
Ag1 Cu4 2.963(5) . ?
Cu1 S1_2 2.199(11) . ?
Cu1 S1_1 2.227(13) . ?
Cu1 S2_1 2.241(11) . ?
Cu2 S1_2 2.172(11) . ?
Cu2 S1_5 2.217(11) . ?
Cu2 S2_5 2.276(10) . ?
Cu3 S1_3 2.184(11) . ?
Cu3 S2_4 2.203(10) . ?
Cu3 S1_4 2.277(12) . ?
Cu4 S1_3 2.185(11) . ?
Cu4 S1_6 2.210(11) . ?
Cu4 S2_6 2.230(10) . ?
C1_1 C2_1 1.3900 . ?
C1_1 C6_1 1.3900 . ?
C1_1 S1_1 1.772(12) . ?
C2_1 C3_1 1.3900 . ?
C2_1 S2_1 1.782(12) . ?
C3_1 F1_1 1.319(15) . ?
C3_1 C4_1 1.3900 . ?
C4_1 F2_1 1.351(15) . ?
C4_1 C5_1 1.3900 . ?
C5_1 F3_1 1.346(15) . ?
C5_1 C6_1 1.3900 . ?
C6_1 F4_1 1.337(15) . ?
C1_2 C6_2 1.383(18) . ?
C1_2 C2_2 1.399(18) . ?
C1_2 S1_2 1.774(16) . ?
C2_2 C3_2 1.378(18) . ?
C2_2 S2_2 1.772(16) . ?
C3_2 F1_2 1.339(18) . ?
C3_2 C4_2 1.371(18) . ?
C4_2 C5_2 1.369(19) . ?
C4_2 F2_2 1.368(18) . ?
C5_2 F3_2 1.372(19) . ?
C5_2 C6_2 1.392(19) . ?
C6_2 F4_2 1.369(18) . ?
C1_3 C6_3 1.390(18) . ?
C1_3 C2_3 1.395(18) . ?
C1_3 S1_3 1.762(16) . ?
C2_3 C3_3 1.377(18) . ?
C2_3 S2_3 1.781(17) . ?
C3_3 F1_3 1.336(18) . ?
C3_3 C4_3 1.366(19) . ?
C4_3 F2_3 1.368(18) . ?
C4_3 C5_3 1.37(2) . ?
C5_3 F3_3 1.370(19) . ?
C5_3 C6_3 1.384(19) . ?
C6_3 F4_3 1.361(19) . ?
C1_4 C2_4 1.390(18) . ?
C1_4 C6_4 1.395(19) . ?
C1_4 S1_4 1.773(16) . ?
C2_4 C3_4 1.386(18) . ?
C2_4 S2_4 1.765(16) . ?
C3_4 F1_4 1.347(18) . ?
C3_4 C4_4 1.364(19) . ?
C4_4 F2_4 1.344(18) . ?
C4_4 C5_4 1.355(19) . ?
C5_4 F3_4 1.351(18) . ?
C5_4 C6_4 1.379(19) . ?
C6_4 F4_4 1.343(18) . ?
C1_5 C2_5 1.383(17) . ?
C1_5 C6_5 1.388(18) . ?
C1_5 S1_5 1.765(15) . ?
C2_5 C3_5 1.372(17) . ?
C2_5 S2_5 1.776(16) . ?
C3_5 F1_5 1.347(17) . ?
C3_5 C4_5 1.364(18) . ?
C4_5 C5_5 1.352(18) . ?
C4_5 F2_5 1.361(17) . ?
C5_5 F3_5 1.362(18) . ?
C5_5 C6_5 1.393(18) . ?
C6_5 F4_5 1.353(18) . ?
C1_6 C6_6 1.385(18) . ?
C1_6 C2_6 1.398(17) . ?
C1_6 S1_6 1.771(16) . ?
C2_6 C3_6 1.384(17) . ?
C2_6 S2_6 1.783(16) . ?
C3_6 F1_6 1.327(17) . ?
C3_6 C4_6 1.372(18) . ?
C4_6 F2_6 1.358(17) . ?
C4_6 C5_6 1.362(18) . ?
C5_6 F3_6 1.346(18) . ?
C5_6 C6_6 1.387(18) . ?
C6_6 F4_6 1.353(18) . ?
C1_7 C2_7 1.3900 . ?
C1_7 C6_7 1.3900 . ?
C1_7 P1_7 1.790(14) . ?
C2_7 C3_7 1.3900 . ?
C3_7 C4_7 1.3900 . ?
C4_7 C5_7 1.3900 . ?
C5_7 C6_7 1.3900 . ?
C7_7 C8_7 1.3900 . ?
C7_7 C12_7 1.3900 . ?
C7_7 P1_7 1.832(16) . ?
C8_7 C9_7 1.3900 . ?
C9_7 C10_7 1.3900 . ?
C10_7 C11_7 1.3900 . ?
C11_7 C12_7 1.3900 . ?
C13_7 C14_7 1.3900 . ?
C13_7 C18_7 1.3900 . ?
C13_7 P1_7 1.784(14) . ?
C14_7 C15_7 1.3900 . ?
C15_7 C16_7 1.3900 . ?
C16_7 C17_7 1.3900 . ?
C17_7 C18_7 1.3900 . ?
C19_7 C20_7 1.3900 . ?
C19_7 C24_7 1.3900 . ?
C19_7 P1_7 1.762(14) . ?
C20_7 C21_7 1.3900 . ?
C21_7 C22_7 1.3900 . ?
C22_7 C23_7 1.3900 . ?
C23_7 C24_7 1.3900 . ?
C1_8 C2_8 1.3900 . ?
C1_8 C6_8 1.3900 . ?
C1_8 P1_8 1.784(14) . ?
C2_8 C3_8 1.3900 . ?
C3_8 C4_8 1.3900 . ?
C4_8 C5_8 1.3900 . ?
C5_8 C6_8 1.3900 . ?
C7_8 C8_8 1.3900 . ?
C7_8 C12_8 1.3900 . ?
C7_8 P1_8 1.815(15) . ?
C8_8 C9_8 1.3900 . ?
C9_8 C10_8 1.3900 . ?
C10_8 C11_8 1.3900 . ?
C11_8 C12_8 1.3900 . ?
C13_8 C14_8 1.3900 . ?
C13_8 C18_8 1.3900 . ?
C13_8 P1_8 1.769(15) . ?
C14_8 C15_8 1.3900 . ?
C15_8 C16_8 1.3900 . ?
C16_8 C17_8 1.3900 . ?
C17_8 C18_8 1.3900 . ?
C19_8 C20_8 1.3900 . ?
C19_8 C24_8 1.3900 . ?
C19_8 P1_8 1.744(16) . ?
C20_8 C21_8 1.3900 . ?
C21_8 C22_8 1.3900 . ?
C22_8 C23_8 1.3900 . ?
C23_8 C24_8 1.3900 . ?
Cu10 P1_11 2.216(13) . ?
Cu10 P2_9 2.228(13) . ?
Cu10 P2_11 2.245(11) . ?
Cu10 P1_9 2.360(17) . ?
P1_9 C1_9 1.807(14) . ?
P1_9 C13_9 1.813(15) . ?
P1_9 C7_9 1.87(2) . ?
C1_9 C2_9 1.3900 . ?
C1_9 C6_9 1.3900 . ?
C2_9 C3_9 1.3900 . ?
C3_9 C4_9 1.3900 . ?
C4_9 C5_9 1.3900 . ?
C5_9 C6_9 1.3900 . ?
C7_9 C8_9 1.3900 . ?
C7_9 C12_9 1.3900 . ?
C8_9 C9_9 1.3900 . ?
C9_9 C10_9 1.3900 . ?
C10_9 C11_9 1.3900 . ?
C11_9 C12_9 1.3900 . ?
C13_9 C14_9 1.519(13) . ?
C13_9 C15_9 1.537(14) . ?
C14_9 C16_9 1.544(14) . ?
C14_9 P2_9 1.813(15) . ?
P2_9 C17_9 1.812(13) . ?
P2_9 C23_9 1.85(2) . ?
C17_9 C18_9 1.3900 . ?
C17_9 C22_9 1.3900 . ?
C18_9 C19_9 1.3900 . ?
C19_9 C20_9 1.3900 . ?
C20_9 C21_9 1.3900 . ?
C21_9 C22_9 1.3900 . ?
C23_9 C24_9 1.3900 . ?
C23_9 C28_9 1.3900 . ?
C24_9 C25_9 1.3900 . ?
C25_9 C26_9 1.3900 . ?
C26_9 C27_9 1.3900 . ?
C27_9 C28_9 1.3900 . ?
P1_11 C1_11 1.810(18) . ?
P1_11 C13_11 1.81(2) . ?
P1_11 C7_11 1.87(2) . ?
C1_11 C2_11 1.3900 . ?
C1_11 C6_11 1.3900 . ?
C2_11 C3_11 1.3900 . ?
C3_11 C4_11 1.3900 . ?
C4_11 C5_11 1.3900 . ?
C5_11 C6_11 1.3900 . ?
C7_11 C8_11 1.3900 . ?
C7_11 C12_11 1.3900 . ?
C8_11 C9_11 1.3900 . ?
C9_11 C10_11 1.3900 . ?
C10_11 C11_11 1.3900 . ?
C11_11 C12_11 1.3900 . ?
C13_11 C14_11 1.48(3) . ?
C13_11 C15_11 1.54(3) . ?
C14_11 C16_11 1.55(3) . ?
C14_11 P2_11 1.82(2) . ?
P2_11 C17_11 1.828(16) . ?
P2_11 C23_11 1.841(17) . ?
C17_11 C18_11 1.3900 . ?
C17_11 C22_11 1.3900 . ?
C18_11 C19_11 1.3900 . ?
C19_11 C20_11 1.3900 . ?
C20_11 C21_11 1.3900 . ?
C21_11 C22_11 1.3900 . ?
C23_11 C24_11 1.3900 . ?
C23_11 C28_11 1.3900 . ?
C24_11 C25_11 1.3900 . ?
C25_11 C26_11 1.3900 . ?
C26_11 C27_11 1.3900 . ?
C27_11 C28_11 1.3900 . ?
